data_4347220
loop_
_publ_author_name
'Chakraborty, Uttam'
'Modl, Moritz'
'M\"uhldorf, Bernd'
'Bodensteiner, Michael'
'Demeshko, Serhiy'
'van Velzen, Niels J. C.'
'Scheer, Manfred'
'Harder, Sjoerd'
'Wolf, Robert'

_publ_section_title
;
 Pentaarylcyclopentadienyl Iron, Cobalt, and Nickel Halides.
;
_journal_issue 6
_journal_name_full 'Inorganic chemistry'
_journal_page_first 3065
_journal_page_last 3074
_journal_paper_doi 10.1021/acs.inorgchem.5b02896
_journal_volume 55
_journal_year 2016
_chemical_formula_moiety 'C98 H106 Br2 Fe2 O2, 3(C4 H8 O)'
_chemical_formula_sum 'C110 H130 Br2 Fe2 O5'
_chemical_formula_weight 1803.65
_space_group_crystal_system triclinic
_space_group_IT_number 2
_space_group_name_Hall '-P 1'
_space_group_name_H-M_alt 'P -1'
_atom_sites_solution_hydrogens mixed
_atom_sites_solution_primary heavy
_audit_creation_date 2014-05-05
_audit_creation_method
;
Olex2 1.2
(compiled 2014.03.20 svn.r2914 for OlexSys, GUI svn.r4816)
;
_cell_angle_alpha 76.5352(14)
_cell_angle_beta 78.4800(14)
_cell_angle_gamma 65.6260(19)
_cell_formula_units_Z 2
_cell_length_a 14.3360(3)
_cell_length_b 14.4049(3)
_cell_length_c 25.3801(4)
_cell_measurement_reflns_used 12590
_cell_measurement_temperature 123(1)
_cell_measurement_theta_max 73.2600
_cell_measurement_theta_min 12.1390
_cell_volume 4610.97(17)
_computing_cell_refinement
;
CrysAlisPro, Agilent Technologies,
Version 1.171.37.33 (release 27-03-2014 CrysAlis171 .NET)
(compiled Mar 27 2014,17:12:48)
;
_computing_data_collection
;
CrysAlisPro, Agilent Technologies,
Version 1.171.37.33 (release 27-03-2014 CrysAlis171 .NET)
(compiled Mar 27 2014,17:12:48)
;
_computing_data_reduction
;
CrysAlisPro, Agilent Technologies,
Version 1.171.37.33 (release 27-03-2014 CrysAlis171 .NET)
(compiled Mar 27 2014,17:12:48)
;
_computing_molecular_graphics 'Olex2 (Dolomanov et al., 2009)'
_computing_publication_material 'Olex2 (Dolomanov et al., 2009)'
_computing_structure_refinement 'ShelXL (Sheldrick, 2008)'
_computing_structure_solution 'ShelXS (Sheldrick, 2008)'
_diffrn_ambient_environment N~2~
_diffrn_ambient_temperature 123.(1)
_diffrn_detector 'CCD plate'
_diffrn_detector_area_resol_mean 5.2548
_diffrn_detector_type AtlasS2
_diffrn_measured_fraction_theta_full 0.999
_diffrn_measured_fraction_theta_max 0.985
_diffrn_measurement_device 'four-circle diffractometer'
_diffrn_measurement_device_type 'SuperNova, Single source at offset, AtlasS2'
_diffrn_measurement_method '\w scans'
_diffrn_orient_matrix_UB_11 0.0921164000
_diffrn_orient_matrix_UB_12 0.0333350000
_diffrn_orient_matrix_UB_13 -0.0197853000
_diffrn_orient_matrix_UB_21 0.0277174000
_diffrn_orient_matrix_UB_22 -0.0286041000
_diffrn_orient_matrix_UB_23 0.0588384000
_diffrn_orient_matrix_UB_31 0.0697064000
_diffrn_orient_matrix_UB_32 -0.1107322000
_diffrn_orient_matrix_UB_33 -0.0097652000
_diffrn_radiation_monochromator mirror
_diffrn_radiation_probe x-ray
_diffrn_radiation_type CuK\a
_diffrn_radiation_wavelength 1.54184
_diffrn_reflns_av_unetI/netI 0.0287
_diffrn_reflns_Laue_measured_fraction_full 0.999
_diffrn_reflns_Laue_measured_fraction_max 0.985
_diffrn_reflns_limit_h_max 17
_diffrn_reflns_limit_h_min -17
_diffrn_reflns_limit_k_max 17
_diffrn_reflns_limit_k_min -17
_diffrn_reflns_limit_l_max 31
_diffrn_reflns_limit_l_min -31
_diffrn_reflns_number 31477
_diffrn_reflns_point_group_measured_fraction_full 0.999
_diffrn_reflns_point_group_measured_fraction_max 0.985
_diffrn_reflns_theta_full 67.684
_diffrn_reflns_theta_max 73.569
_diffrn_reflns_theta_min 3.408
_diffrn_source 'sealed X-ray tube'
_diffrn_source_type 'SuperNova (Cu) X-ray Source'
_exptl_absorpt_coefficient_mu 3.951
_exptl_absorpt_correction_T_max 1.00000
_exptl_absorpt_correction_T_min 0.89246
_exptl_absorpt_correction_type multi-scan
_exptl_absorpt_process_details
;
CrysAlisPro, Agilent Technologies,
Version 1.171.37.33 (release 27-03-2014 CrysAlis171 .NET)
(compiled Mar 27 2014,17:12:48)
Empirical absorption correction using spherical harmonics,
 implemented in SCALE3 ABSPACK scaling algorithm.
;
_exptl_crystal_colour yellow
_exptl_crystal_colour_primary yellow
_exptl_crystal_density_diffrn 1.299
_exptl_crystal_description block
_exptl_crystal_F_000 1904
_exptl_crystal_size_max 0.2
_exptl_crystal_size_mid 0.15
_exptl_crystal_size_min 0.1
_refine_diff_density_max 0.812
_refine_diff_density_min -0.937
_refine_diff_density_rms 0.080
_refine_ls_extinction_method none
_refine_ls_goodness_of_fit_ref 1.000
_refine_ls_hydrogen_treatment mixed
_refine_ls_matrix_type full
_refine_ls_number_parameters 1140
_refine_ls_number_reflns 31477
_refine_ls_number_restraints 314
_refine_ls_restrained_S_all 1.076
_refine_ls_R_factor_all 0.0570
_refine_ls_R_factor_gt 0.0445
_refine_ls_shift/su_max 0.003
_refine_ls_shift/su_mean 0.000
_refine_ls_structure_factor_coef Fsqd
_refine_ls_weighting_details 'w=1/[\s^2^(Fo^2^)+(0.0893P)^2^] where P=(Fo^2^+2Fc^2^)/3'
_refine_ls_weighting_scheme calc
_refine_ls_wR_factor_gt 0.1261
_refine_ls_wR_factor_ref 0.1322
_reflns_Friedel_coverage 0.000
_reflns_number_gt 23323
_reflns_number_total 31477
_reflns_threshold_expression 'I > 2\s(I)'
_cod_data_source_file ic5b02896_si_002.cif
_cod_data_source_block compound_1a
_cod_original_cell_volume 4610.95(16)
_cod_database_code 4347220
_shelxl_version_number 2014-3
_chemical_oxdiff_formula C45H45FeBr
_shelx_space_group_comment
;
The symmetry employed for this shelxl refinement is uniquely defined
by the following loop, which should always be used as a source of
symmetry information in preference to the above space-group names.
They are only intended as comments.
;
_diffrn_oxdiff_twin_integration_method simultaneous
_olex2_refinement_description
;
1. Fixed Uiso
 At 1.2 times of:
  All C(H) groups, All C(H,H) groups, All C(H,H,H,H) groups
 At 1.5 times of:
  All C(H,H,H) groups
2. Restrained distances
 C1C-C126
 1.51 with sigma of 0.01
 O7-C1C \\sim O7A-C1C \\sim O7A-C116 \\sim O7-C116 \\sim O9-C914 \\sim O9-C904
\\sim O9-C901 \\sim O2-C115
 \\sim O2-C122
 with sigma of 0.01
 C902-C901 \\sim C912-C901 \\sim C915-C912 \\sim C905-C902 \\sim C915-C914
\\sim C905-C904 \\sim C1C-
 C126 \\sim C126-C110 \\sim C116-C110 \\sim C122-C120 \\sim C1D-C120 \\sim
C1E-C120 \\sim C1E-C115 ~
 C1D-C115
 with sigma of 0.01
3. Uiso/Uaniso restraints and constraints
O7 \\sim C1C \\sim C116 \\sim O7A \\sim C126 \\sim C110 \\sim O9 \\sim C905
\\sim C902 \\sim C904 \\sim C901 \\sim C912 \\sim C914 \\sim C915 \\sim C120
\\sim O2 \\sim C115 \\sim C122 \\sim C1D \\sim C1E: within 2A with sigma of
0.01 and sigma for terminal atoms of 0.01
4. Others
 Fixed Sof: C1D(0.4) H1DA(0.4) H1DB(0.4) C1E(0.6) H1EA(0.6) H1EB(0.6)
 H11D(0.4) H11E(0.4) H11F(0.6) H11G(0.6) H12A(0.4) H12B(0.4) H12C(0.6)
 H12D(0.6) O7(0.6) O7A(0.4) H1CC(0.6) H1CD(0.6) H1CA(0.4) H1CB(0.4) H11L(0.6)
 H11M(0.6) H11J(0.4) H11K(0.4) C905(0.6) H90A(0.6) H90B(0.6) C915(0.4)
 H91D(0.4) H91E(0.4) H90E(0.6) H90F(0.6) H90C(0.4) H90D(0.4) C902(0.6)
 H90G(0.6) H90H(0.6) C904(0.6) H90I(0.6) H90J(0.6) C912(0.4) H91F(0.4)
 H91G(0.4) C914(0.4) H91H(0.4) H91I(0.4)
5.a Secondary CH2 refined with riding coordinates:
 C30(H30A,H30B), C61(H61A,H61B), C64(H64A,H64B), C70(H70A,H70B), C71(H71A,
 H71B), C73(H73A,H73B), C75(H75A,H75B), C80(H80A,H80B), C82(H82A,H82B),
 C84(H84A,H84B), C88(H88A,H88B), C89(H89A,H89B), C95(H95A,H95B), C96(H96A,H96B),
  C102(H10F,H10G), C103(H10H,H10I), C1D(H1DA,H1DB), C1E(H1EA,H1EB), C115(H11D,
 H11E), C115(H11F,H11G), C120(H12A,H12B), C120(H12C,H12D), C122(H12E,H12F),
 C1C(H1CC,H1CD), C1C(H1CA,H1CB), C110(H11H,H11I), C116(H11L,H11M), C116(H11J,
 H11K), C126(H12G,H12H), C905(H90A,H90B), C915(H91D,H91E), C901(H90E,H90F),
 C901(H90C,H90D), C902(H90G,H90H), C904(H90I,H90J), C912(H91F,H91G), C914(H91H,
 H91I)
5.b Aromatic/amide H refined with riding coordinates:
 C1A(H1AA), C1B(H1BA), C10(H10), C14(H14), C16(H16), C17(H17), C18(H18),
 C19(H19), C20(H20), C22(H22), C23(H23), C24(H24), C26(H26), C29(H29), C33(H33),
  C34(H34), C38(H38), C39(H39), C40(H40), C41(H41), C42(H42), C47(H47),
 C49(H49), C50(H50), C52(H52), C53(H53), C59(H59), C60(H60), C62(H62), C66(H66),
  C68(H68), C72(H72), C76(H76), C81(H81), C85(H85), C86(H86), C90(H90),
 C92(H92), C99(H99), C900(H900)
5.c Idealised Me refined as rotating group:
 C1(H1A,H1B,H1C), C74(H74A,H74B,H74C), C77(H77A,H77B,H77C), C78(H78A,H78B,
 H78C), C87(H87A,H87B,H87C), C91(H91A,H91B,H91C), C93(H93A,H93B,H93C),
 C101(H10C,H10D,H10E), C107(H10J,H10K,H10L), C112(H11A,H11B,H11C)
;

loop_
_space_group_symop_operation_xyz
'x, y, z'
'-x, -y, -z'

loop_
_atom_site_label
_atom_site_type_symbol
_atom_site_fract_x
_atom_site_fract_y
_atom_site_fract_z
_atom_site_U_iso_or_equiv
_atom_site_adp_type
_atom_site_occupancy
_atom_site_site_symmetry_order
_atom_site_calc_flag
_atom_site_refinement_flags_posn
_atom_site_refinement_flags_occupancy
_atom_site_disorder_assembly
_atom_site_disorder_group
Br1 Br 0.11605(2) 0.88815(2) 0.25214(2) 0.01839(8) Uani 1 1 d . . . .
Br2 Br -0.11468(2) 1.12051(2) 0.24697(2) 0.01991(8) Uani 1 1 d . . . .
Fe3 Fe 0.03133(4) 1.03397(4) 0.17508(2) 0.01689(11) Uani 1 1 d . . . .
Fe4 Fe -0.03123(4) 0.97505(4) 0.32397(2) 0.01700(11) Uani 1 1 d . . . .
O1 O 0.11638(17) 1.11943(16) 0.18196(8) 0.0213(4) Uani 1 1 d . . . .
O5 O -0.11727(17) 0.89141(16) 0.31708(8) 0.0220(4) Uani 1 1 d . . . .
C1 C -0.5727(3) 1.2937(3) 0.15401(19) 0.0475(10) Uani 1 1 d . . . .
H1A H -0.5546 1.2688 0.1914 0.071 Uiso 1 1 calc GR . . .
H1B H -0.6471 1.3143 0.1545 0.071 Uiso 1 1 calc GR . . .
H1C H -0.5539 1.3533 0.1379 0.071 Uiso 1 1 calc GR . . .
C1A C -0.0443(3) 1.3559(3) -0.01625(12) 0.0244(6) Uani 1 1 d . . . .
H1AA H -0.0224 1.3750 -0.0536 0.029 Uiso 1 1 calc R . . .
C1B C -0.3521(2) 1.0470(2) 0.50847(11) 0.0212(6) Uani 1 1 d . . . .
H1BA H -0.3710 1.0248 0.5458 0.025 Uiso 1 1 calc R . . .
C3 C 0.1914(2) 1.0565(2) 0.04860(10) 0.0176(6) Uani 1 1 d . . . .
C4 C 0.1896(2) 0.8365(2) 0.10043(10) 0.0184(6) Uani 1 1 d . . . .
C5 C -0.2178(2) 1.0404(2) 0.43240(10) 0.0164(5) Uani 1 1 d . . . .
C6 C 0.0994(2) 0.9349(2) 0.10157(10) 0.0166(5) Uani 1 1 d . . . .
C7 C -0.0522(2) 0.8107(2) 0.45287(10) 0.0173(6) Uani 1 1 d . . . .
C8 C 0.1009(2) 1.0349(2) 0.07962(10) 0.0162(6) Uani 1 1 d . . . .
C9 C 0.3107(2) 1.1093(2) 0.34769(11) 0.0233(6) Uani 1 1 d . . . .
C10 C -0.1624(2) 0.7132(2) 0.48313(11) 0.0215(6) Uani 1 1 d . . . .
H10 H -0.2229 0.7042 0.4797 0.026 Uiso 1 1 calc R . . .
C11 C -0.0997(2) 1.1871(2) 0.38086(10) 0.0163(5) Uani 1 1 d . . . .
C12 C 0.1408(2) 1.0477(2) 0.36631(10) 0.0177(6) Uani 1 1 d . . . .
C13 C -0.0377(2) 1.2209(2) 0.06221(10) 0.0172(6) Uani 1 1 d . . . .
C14 C 0.3141(2) 1.0291(2) 0.32429(11) 0.0228(6) Uani 1 1 d . . . .
H14 H 0.3743 0.9944 0.3017 0.027 Uiso 1 1 calc R . . .
C15 C 0.3538(2) 1.1045(2) -0.02054(11) 0.0209(6) Uani 1 1 d . . . .
C16 C 0.2795(2) 0.8164(2) 0.12215(11) 0.0228(6) Uani 1 1 d . . . .
H16 H 0.2811 0.8649 0.1414 0.027 Uiso 1 1 calc R . . .
C17 C -0.1403(2) 0.7941(2) 0.44949(11) 0.0199(6) Uani 1 1 d . . . .
H17 H -0.1859 0.8392 0.4236 0.024 Uiso 1 1 calc R . . .
C18 C -0.3976(2) 1.1458(2) 0.42144(11) 0.0213(6) Uani 1 1 d . . . .
H18 H -0.4481 1.1924 0.3984 0.026 Uiso 1 1 calc R . . .
C19 C 0.0053(2) 0.7727(2) 0.17322(11) 0.0202(6) Uani 1 1 d . . . .
H19 H 0.0615 0.7688 0.1893 0.024 Uiso 1 1 calc R . . .
C20 C 0.3367(2) 1.0172(2) -0.02276(11) 0.0218(6) Uani 1 1 d . . . .
H20 H 0.3799 0.9728 -0.0478 0.026 Uiso 1 1 calc R . . .
C22 C 0.2201(2) 1.1594(2) 0.37956(11) 0.0228(6) Uani 1 1 d . . . .
H22 H 0.2151 1.2154 0.3952 0.027 Uiso 1 1 calc R . . .
C23 C -0.0274(3) 0.6910(2) 0.18696(11) 0.0235(6) Uani 1 1 d . . . .
H23 H 0.0072 0.6321 0.2122 0.028 Uiso 1 1 calc R . . .
C24 C 0.2777(3) 0.6725(3) 0.06723(12) 0.0278(7) Uani 1 1 d . . . .
H24 H 0.2763 0.6236 0.0483 0.033 Uiso 1 1 calc R . . .
C25 C 0.1669(2) 0.8132(2) 0.40407(10) 0.0181(6) Uani 1 1 d . . . .
C26 C 0.1850(2) 0.7256(2) 0.38276(11) 0.0224(6) Uani 1 1 d . . . .
H26 H 0.1348 0.7258 0.3633 0.027 Uiso 1 1 calc R . . .
C27 C -0.0428(2) 0.8605(2) 0.13622(10) 0.0171(6) Uani 1 1 d . . . .
C28 C -0.0058(2) 0.9468(2) 0.11890(10) 0.0168(5) Uani 1 1 d . . . .
C29 C -0.1411(3) 1.4011(3) 0.06802(12) 0.0265(7) Uani 1 1 d . . . .
H29 H -0.1869 1.4518 0.0893 0.032 Uiso 1 1 calc R . . .
C30 C 0.4374(3) 1.1350(3) -0.05777(12) 0.0295(7) Uani 1 1 d . . . .
H30A H 0.4823 1.1410 -0.0348 0.035 Uiso 1 1 calc R . . .
H30B H 0.4042 1.2042 -0.0794 0.035 Uiso 1 1 calc R . . .
C31 C -0.1115(3) 1.4322(3) 0.01328(13) 0.0262(7) Uani 1 1 d . . . .
C33 C 0.2890(2) 1.1667(2) 0.01734(11) 0.0214(6) Uani 1 1 d . . . .
H33 H 0.2996 1.2262 0.0201 0.026 Uiso 1 1 calc R . . .
C34 C -0.0693(2) 1.2492(2) 0.33491(11) 0.0208(6) Uani 1 1 d . . . .
H34 H -0.0186 1.2174 0.3072 0.025 Uiso 1 1 calc R . . .
C35 C -0.0983(3) 0.6447(2) 0.52186(11) 0.0221(6) Uani 1 1 d . . . .
C36 C -0.1097(3) 0.6935(2) 0.16459(12) 0.0249(6) Uani 1 1 d . . . .
C38 C -0.2942(2) 1.1086(2) 0.39987(11) 0.0196(6) Uani 1 1 d . . . .
H38 H -0.2755 1.1301 0.3624 0.024 Uiso 1 1 calc R . . .
C39 C -0.1054(2) 1.2979(2) 0.09207(11) 0.0216(6) Uani 1 1 d . . . .
H39 H -0.1273 1.2791 0.1294 0.026 Uiso 1 1 calc R . . .
C40 C 0.2745(3) 0.6386(3) 0.38937(13) 0.0286(7) Uani 1 1 d . . . .
H40 H 0.2844 0.5801 0.3744 0.034 Uiso 1 1 calc R . . .
C41 C -0.1120(3) 1.3555(3) 0.32950(12) 0.0282(7) Uani 1 1 d . . . .
H41 H -0.0896 1.3954 0.2983 0.034 Uiso 1 1 calc R . . .
C42 C -0.0104(3) 0.6606(2) 0.52519(11) 0.0230(6) Uani 1 1 d . . . .
H42 H 0.0351 0.6151 0.5510 0.028 Uiso 1 1 calc R . . .
C43 C 0.0683(2) 0.9043(2) 0.40091(10) 0.0169(5) Uani 1 1 d . . . .
C44 C 0.0550(2) 1.0103(2) 0.38175(10) 0.0167(6) Uani 1 1 d . . . .
C45 C -0.1834(2) 1.1006(2) 0.11437(10) 0.0181(6) Uani 1 1 d . . . .
C46 C -0.0526(2) 1.0730(2) 0.38905(10) 0.0169(6) Uani 1 1 d . . . .
C47 C 0.2309(2) 0.9990(2) 0.33347(10) 0.0194(6) Uani 1 1 d . . . .
H47 H 0.2355 0.9441 0.3171 0.023 Uiso 1 1 calc R . . .
C48 C -0.4285(2) 1.1159(2) 0.47633(11) 0.0212(6) Uani 1 1 d . . . .
C49 C -0.3480(3) 1.1016(3) 0.16145(12) 0.0296(7) Uani 1 1 d . . . .
H49 H -0.3862 1.0768 0.1924 0.036 Uiso 1 1 calc R . . .
C50 C -0.3421(3) 1.2082(3) 0.07461(13) 0.0281(7) Uani 1 1 d . . . .
H50 H -0.3760 1.2579 0.0456 0.034 Uiso 1 1 calc R . . .
C52 C 0.2094(2) 1.1439(2) 0.05121(11) 0.0192(6) Uani 1 1 d . . . .
H52 H 0.1667 1.1880 0.0765 0.023 Uiso 1 1 calc R . . .
C53 C -0.1575(3) 0.7809(2) 0.12713(12) 0.0244(6) Uani 1 1 d . . . .
H53 H -0.2137 0.7845 0.1111 0.029 Uiso 1 1 calc R . . .
C54 C -0.0688(2) 1.0549(2) 0.10866(10) 0.0170(6) Uani 1 1 d . . . .
C55 C 0.3504(3) 0.6346(3) 0.41735(13) 0.0285(7) Uani 1 1 d . . . .
C56 C 0.3676(3) 0.6540(2) 0.08816(13) 0.0282(7) Uani 1 1 d . . . .
C59 C -0.2172(3) 1.3451(3) 0.41479(12) 0.0262(7) Uani 1 1 d . . . .
H59 H -0.2678 1.3772 0.4425 0.031 Uiso 1 1 calc R . . .
C60 C -0.2423(2) 1.0667(2) 0.15972(11) 0.0227(6) Uani 1 1 d . . . .
H60 H -0.2091 1.0191 0.1896 0.027 Uiso 1 1 calc R . . .
C61 C 0.1584(3) 1.2367(3) 0.21378(13) 0.0299(7) Uani 1 1 d . . . .
H61A H 0.1496 1.2168 0.2540 0.036 Uiso 1 1 calc R . . .
H61B H 0.1574 1.3077 0.2044 0.036 Uiso 1 1 calc R . . .
C62 C 0.2436(2) 0.8097(2) 0.43188(11) 0.0209(6) Uani 1 1 d . . . .
H62 H 0.2341 0.8685 0.4464 0.025 Uiso 1 1 calc R . . .
C63 C -0.1879(3) 1.4061(3) 0.36898(13) 0.0313(7) Uani 1 1 d . . . .
C64 C -0.1279(3) 0.5594(3) 0.55845(13) 0.0317(7) Uani 1 1 d . . . .
H64A H -0.1347 0.5168 0.5351 0.038 Uiso 1 1 calc R . . .
H64B H -0.1966 0.5916 0.5787 0.038 Uiso 1 1 calc R . . .
C65 C -0.3998(3) 1.1720(3) 0.11910(13) 0.0310(7) Uani 1 1 d . . . .
C66 C 0.3329(3) 0.7223(3) 0.43870(12) 0.0258(7) Uani 1 1 d . . . .
H66 H 0.3832 0.7218 0.4582 0.031 Uiso 1 1 calc R . . .
C67 C -0.0314(2) 0.9020(2) 0.42123(10) 0.0175(6) Uani 1 1 d . . . .
C68 C 0.1371(2) 1.1294(2) 0.38903(11) 0.0201(6) Uani 1 1 d . . . .
H68 H 0.0767 1.1647 0.4113 0.024 Uiso 1 1 calc R . . .
C69 C -0.0022(2) 1.1091(2) 0.08515(10) 0.0170(6) Uani 1 1 d . . . .
C70 C 0.2573(3) 1.1600(3) 0.18812(12) 0.0269(7) Uani 1 1 d . . . .
H70A H 0.2788 1.1909 0.1511 0.032 Uiso 1 1 calc R . . .
H70B H 0.3142 1.1363 0.2109 0.032 Uiso 1 1 calc R . . .
C71 C -0.2356(3) 0.8489(3) 0.28552(13) 0.0309(7) Uani 1 1 d . . . .
H71A H -0.2159 0.8567 0.2455 0.037 Uiso 1 1 calc R . A 3
H71B H -0.3067 0.8506 0.2937 0.037 Uiso 1 1 calc R . A 3
C72 C 0.1902(2) 0.7613(2) 0.07356(11) 0.0213(6) Uani 1 1 d . . . .
H72 H 0.1295 0.7713 0.0595 0.026 Uiso 1 1 calc R . . .
C73 C -0.0716(3) 0.7803(2) 0.31732(12) 0.0245(6) Uani 1 1 d . . . .
H73A H -0.0386 0.7431 0.3510 0.029 Uiso 1 1 calc R . . .
H73B H -0.0189 0.7636 0.2854 0.029 Uiso 1 1 calc R . . .
C74 C -0.0541(3) 0.4884(3) 0.59938(14) 0.0411(9) Uani 1 1 d . . . .
H74A H 0.0126 0.4506 0.5800 0.062 Uiso 1 1 calc GR . . .
H74B H -0.0823 0.4391 0.6225 0.062 Uiso 1 1 calc GR . . .
H74C H -0.0447 0.5295 0.6222 0.062 Uiso 1 1 calc GR . . .
C75 C -0.1602(3) 0.7504(3) 0.31477(12) 0.0308(8) Uani 1 1 d . . . .
H75A H -0.1372 0.6930 0.2940 0.037 Uiso 1 1 calc R . . .
H75B H -0.1911 0.7298 0.3518 0.037 Uiso 1 1 calc R . . .
C76 C 0.2574(2) 0.9939(2) 0.01105(11) 0.0192(6) Uani 1 1 d . . . .
H76 H 0.2478 0.9337 0.0086 0.023 Uiso 1 1 calc R . . .
C77 C -0.2059(3) 1.5695(3) -0.06199(14) 0.0369(8) Uani 1 1 d . . . .
H77A H -0.1633 1.5232 -0.0880 0.055 Uiso 1 1 calc GR . . .
H77B H -0.2197 1.6414 -0.0796 0.055 Uiso 1 1 calc GR . . .
H77C H -0.2712 1.5600 -0.0502 0.055 Uiso 1 1 calc GR . . .
C78 C 0.5049(3) 1.0611(3) -0.09693(13) 0.0358(8) Uani 1 1 d . . . .
H78A H 0.5571 1.0864 -0.1186 0.054 Uiso 1 1 calc GR . . .
H78B H 0.4621 1.0572 -0.1213 0.054 Uiso 1 1 calc GR . . .
H78C H 0.5390 0.9923 -0.0761 0.054 Uiso 1 1 calc GR . . .
C80 C -0.1460(3) 0.6044(3) 0.18075(14) 0.0339(8) Uani 1 1 d . . . .
H80A H -0.1703 0.5975 0.2203 0.041 Uiso 1 1 calc R . . .
H80B H -0.2055 0.6212 0.1610 0.041 Uiso 1 1 calc R . . .
C81 C -0.1248(2) 0.8625(2) 0.11283(11) 0.0209(6) Uani 1 1 d . . . .
H81 H -0.1583 0.9206 0.0869 0.025 Uiso 1 1 calc R . . .
C82 C -0.5413(3) 1.1576(3) 0.49874(13) 0.0302(7) Uani 1 1 d . . . .
H82A H -0.5690 1.2339 0.4883 0.036 Uiso 1 1 calc R . . .
H82B H -0.5785 1.1313 0.4808 0.036 Uiso 1 1 calc R . . .
C84 C 0.4023(3) 1.1393(3) 0.34228(15) 0.0382(8) Uani 1 1 d . . . .
H84A H 0.3789 1.2150 0.3302 0.046 Uiso 1 1 calc R . . .
H84B H 0.4245 1.1238 0.3789 0.046 Uiso 1 1 calc R . . .
C85 C -0.1737(2) 1.2382(2) 0.42058(11) 0.0202(6) Uani 1 1 d . . . .
H85 H -0.1947 1.1984 0.4524 0.024 Uiso 1 1 calc R . . .
C86 C 0.0123(2) 0.7417(2) 0.49147(11) 0.0202(6) Uani 1 1 d . . . .
H86 H 0.0730 0.7503 0.4948 0.024 Uiso 1 1 calc R . . .
C87 C -0.5656(3) 1.1315(3) 0.55934(14) 0.0401(9) Uani 1 1 d . . . .
H87A H -0.6389 1.1700 0.5700 0.060 Uiso 1 1 calc GR . . .
H87B H -0.5238 1.1504 0.5779 0.060 Uiso 1 1 calc GR . . .
H87C H -0.5499 1.0572 0.5697 0.060 Uiso 1 1 calc GR . . .
C88 C 0.0765(3) 1.2278(2) 0.18806(12) 0.0234(6) Uani 1 1 d . . . .
H88A H 0.0101 1.2466 0.2119 0.028 Uiso 1 1 calc R . . .
H88B H 0.0663 1.2735 0.1521 0.028 Uiso 1 1 calc R . . .
C89 C -0.2258(2) 0.9312(3) 0.30884(12) 0.0242(6) Uani 1 1 d . . . .
H89A H -0.2449 0.9976 0.2831 0.029 Uiso 1 1 calc R . . .
H89B H -0.2706 0.9420 0.3438 0.029 Uiso 1 1 calc R . . .
C90 C -0.2490(2) 1.0098(2) 0.48733(11) 0.0189(6) Uani 1 1 d . . . .
H90 H -0.1988 0.9629 0.5104 0.023 Uiso 1 1 calc R . . .
C91 C 0.4934(3) 1.0889(4) 0.30458(17) 0.0514(11) Uani 1 1 d . . . .
H91A H 0.5209 1.0140 0.3173 0.077 Uiso 1 1 calc GR . . .
H91B H 0.5464 1.1159 0.3036 0.077 Uiso 1 1 calc GR . . .
H91C H 0.4732 1.1035 0.2679 0.077 Uiso 1 1 calc GR . . .
C92 C -0.0081(2) 1.2522(2) 0.00726(11) 0.0201(6) Uani 1 1 d . . . .
H92 H 0.0374 1.2017 -0.0143 0.024 Uiso 1 1 calc R . . .
C93 C -0.2766(4) 1.5707(3) 0.41053(17) 0.0492(10) Uani 1 1 d . . . .
H93A H -0.3077 1.6460 0.4004 0.074 Uiso 1 1 calc GR . . .
H93B H -0.2194 1.5518 0.4317 0.074 Uiso 1 1 calc GR . . .
H93C H -0.3286 1.5456 0.4326 0.074 Uiso 1 1 calc GR . . .
C94 C -0.1492(4) 1.5446(3) -0.01284(16) 0.0370(9) Uani 1 1 d . . . .
H94A H -0.103(4) 1.571(4) -0.0233(16) 0.044 Uiso 1 1 d R . . .
H94B H -0.198(4) 1.583(4) 0.0132(16) 0.044 Uiso 1 1 d R . . .
C95 C 0.4512(3) 0.5405(3) 0.42320(17) 0.0426(9) Uani 1 1 d . . . .
H95A H 0.4979 0.5434 0.3890 0.051 Uiso 1 1 calc R . . .
H95B H 0.4841 0.5449 0.4528 0.051 Uiso 1 1 calc R . . .
C96 C 0.2269(2) 1.0716(3) 0.18616(12) 0.0241(6) Uani 1 1 d . . . .
H96A H 0.2649 1.0380 0.1541 0.029 Uiso 1 1 calc R . . .
H96B H 0.2417 1.0192 0.2197 0.029 Uiso 1 1 calc R . . .
C99 C -0.2357(2) 1.1723(2) 0.07225(11) 0.0218(6) Uani 1 1 d . . . .
H99 H -0.1977 1.1971 0.0412 0.026 Uiso 1 1 calc R . . .
C100 C -0.5157(3) 1.2093(4) 0.12089(18) 0.0454(10) Uani 1 1 d . . . .
H10A H -0.542(4) 1.235(4) 0.0819(17) 0.055 Uiso 1 1 d R . . .
H10B H -0.534(4) 1.151(4) 0.1353(17) 0.055 Uiso 1 1 d R . . .
C101 C -0.0644(4) 0.5021(3) 0.16894(17) 0.0446(10) Uani 1 1 d . . . .
H10C H -0.0448 0.5059 0.1295 0.067 Uiso 1 1 calc GR . . .
H10D H -0.0917 0.4476 0.1828 0.067 Uiso 1 1 calc GR . . .
H10E H -0.0038 0.4862 0.1869 0.067 Uiso 1 1 calc GR . . .
C102 C -0.2372(4) 1.5227(3) 0.36011(17) 0.0580(13) Uani 1 1 d . . . .
H10F H -0.1859 1.5501 0.3381 0.070 Uiso 1 1 calc R . . .
H10G H -0.2953 1.5453 0.3384 0.070 Uiso 1 1 calc R . . .
C103 C 0.4639(3) 0.5574(3) 0.08110(17) 0.0437(9) Uani 1 1 d . . . .
H10H H 0.4843 0.5201 0.1176 0.052 Uiso 1 1 calc R . . .
H10I H 0.4468 0.5116 0.0644 0.052 Uiso 1 1 calc R . . .
C107 C 0.4409(4) 0.4376(3) 0.4354(2) 0.0576(12) Uani 1 1 d . . . .
H10J H 0.4107 0.4310 0.4057 0.086 Uiso 1 1 calc GR . . .
H10K H 0.3963 0.4327 0.4697 0.086 Uiso 1 1 calc GR . . .
H10L H 0.5092 0.3820 0.4386 0.086 Uiso 1 1 calc GR . . .
C109 C -0.1058(2) 1.0051(2) 0.41271(10) 0.0167(5) Uani 1 1 d . . . .
C112 C 0.5538(4) 0.5762(4) 0.0471(2) 0.0645(14) Uani 1 1 d . . . .
H11A H 0.5353 0.6119 0.0105 0.097 Uiso 1 1 calc GR . . .
H11B H 0.6120 0.5100 0.0444 0.097 Uiso 1 1 calc GR . . .
H11C H 0.5735 0.6191 0.0640 0.097 Uiso 1 1 calc GR . . .
C900 C 0.3664(3) 0.7272(3) 0.11617(13) 0.0289(7) Uani 1 1 d . . . .
H900 H 0.4264 0.7157 0.1314 0.035 Uiso 1 1 calc R . . .
O2 O 0.1883(4) 0.4692(4) 0.2236(2) 0.1113(17) Uani 1 1 d . . . .
C1D C 0.2461(14) 0.5620(8) 0.2554(4) 0.081(4) Uani 0.4 1 d . P B 1
H1DA H 0.1753 0.6017 0.2710 0.097 Uiso 0.4 1 calc R P B 1
H1DB H 0.2893 0.6023 0.2517 0.097 Uiso 0.4 1 calc R P B 1
C1E C 0.2917(11) 0.5490(9) 0.2478(3) 0.105(4) Uani 0.6 1 d . P B 2
H1EA H 0.2488 0.6143 0.2618 0.126 Uiso 0.6 1 calc R P B 2
H1EB H 0.3625 0.5469 0.2355 0.126 Uiso 0.6 1 calc R P B 2
C115 C 0.2456(6) 0.5370(5) 0.2030(3) 0.123(3) Uani 1 1 d . . . .
H11D H 0.3160 0.5001 0.1858 0.147 Uiso 0.4 1 calc R P B 1
H11E H 0.2084 0.5988 0.1773 0.147 Uiso 0.4 1 calc R P B 1
H11F H 0.1985 0.6058 0.1865 0.147 Uiso 0.6 1 calc R P B 2
H11G H 0.3012 0.5076 0.1742 0.147 Uiso 0.6 1 calc R P B 2
C120 C 0.2921(6) 0.4555(5) 0.2905(2) 0.100(2) Uani 1 1 d . . . .
H12A H 0.3672 0.4204 0.2805 0.120 Uiso 0.4 1 calc R P B 1
H12B H 0.2772 0.4583 0.3301 0.120 Uiso 0.4 1 calc R P B 1
H12C H 0.3636 0.4047 0.2937 0.120 Uiso 0.6 1 calc R P B 2
H12D H 0.2611 0.4767 0.3265 0.120 Uiso 0.6 1 calc R P B 2
C122 C 0.2315(6) 0.4099(5) 0.2729(2) 0.101(2) Uani 1 1 d . . . .
H12E H 0.2763 0.3386 0.2669 0.121 Uiso 1 1 calc R . . .
H12F H 0.1753 0.4061 0.3020 0.121 Uiso 1 1 calc R . . .
O7 O 0.7031(7) 0.4145(8) 0.2467(3) 0.117(3) Uani 0.6 1 d . P C 2
O7A O 0.6326(12) 0.4644(7) 0.2579(3) 0.106(3) Uani 0.4 1 d . P C 1
C1C C 0.6598(7) 0.4404(5) 0.2002(3) 0.102(2) Uani 1 1 d D . . .
H1CC H 0.7098 0.4455 0.1677 0.122 Uiso 0.6 1 calc R P C 2
H1CD H 0.5989 0.5066 0.1994 0.122 Uiso 0.6 1 calc R P C 2
H1CA H 0.6207 0.5006 0.1743 0.122 Uiso 0.4 1 calc R P C 1
H1CB H 0.7345 0.4214 0.1884 0.122 Uiso 0.4 1 calc R P C 1
C110 C 0.6045(5) 0.3153(5) 0.2615(2) 0.0843(17) Uani 1 1 d . . . .
H11H H 0.6416 0.2395 0.2700 0.101 Uiso 1 1 calc R . . .
H11I H 0.5294 0.3322 0.2701 0.101 Uiso 1 1 calc R . . .
C116 C 0.6389(6) 0.3700(5) 0.2927(2) 0.0849(17) Uani 1 1 d . . . .
H11L H 0.6810 0.3213 0.3215 0.102 Uiso 0.6 1 calc R P C 2
H11M H 0.5797 0.4250 0.3091 0.102 Uiso 0.6 1 calc R P C 2
H11J H 0.5933 0.3830 0.3273 0.102 Uiso 0.4 1 calc R P C 1
H11K H 0.7105 0.3282 0.3011 0.102 Uiso 0.4 1 calc R P C 1
C126 C 0.6309(6) 0.3551(5) 0.2038(3) 0.101(2) Uani 1 1 d D . . .
H12G H 0.6886 0.2994 0.1870 0.121 Uiso 1 1 calc R . . .
H12H H 0.5707 0.3775 0.1836 0.121 Uiso 1 1 calc R . . .
C905 C 0.5315(8) 0.7270(9) 0.2223(3) 0.075(2) Uani 0.6 1 d . P D 2
H90A H 0.5768 0.6594 0.2113 0.090 Uiso 0.6 1 calc R P D 2
H90B H 0.4921 0.7725 0.1918 0.090 Uiso 0.6 1 calc R P D 2
C915 C 0.4323(12) 0.8347(15) 0.2344(6) 0.094(3) Uani 0.4 1 d . P E 1
H91D H 0.3825 0.8993 0.2472 0.112 Uiso 0.4 1 calc R P E 1
H91E H 0.4160 0.8330 0.1986 0.112 Uiso 0.4 1 calc R P E 1
C901 C 0.4832(6) 0.7585(5) 0.3144(2) 0.093(2) Uani 1 1 d . . . .
H90E H 0.4175 0.8006 0.3338 0.111 Uiso 0.6 1 calc R P F 2
H90F H 0.5244 0.7024 0.3413 0.111 Uiso 0.6 1 calc R P F 2
H90C H 0.4324 0.7926 0.3436 0.111 Uiso 0.4 1 calc R P G 1
H90D H 0.5311 0.6906 0.3313 0.111 Uiso 0.4 1 calc R P G 1
C902 C 0.4630(10) 0.7145(12) 0.2717(4) 0.098(3) Uani 0.6 1 d . P D 2
H90G H 0.4761 0.6403 0.2846 0.118 Uiso 0.6 1 calc R P D 2
H90H H 0.3902 0.7512 0.2643 0.118 Uiso 0.6 1 calc R P D 2
C904 C 0.5904(7) 0.7742(9) 0.2388(3) 0.074(2) Uani 0.6 1 d . P D 2
H90I H 0.6588 0.7209 0.2469 0.088 Uiso 0.6 1 calc R P D 2
H90J H 0.6013 0.8272 0.2083 0.088 Uiso 0.6 1 calc R P D 2
C912 C 0.4291(17) 0.7444(15) 0.2740(6) 0.094(4) Uani 0.4 1 d . P E 1
H91F H 0.4682 0.6789 0.2595 0.112 Uiso 0.4 1 calc R P E 1
H91G H 0.3579 0.7499 0.2885 0.112 Uiso 0.4 1 calc R P E 1
C914 C 0.5391(12) 0.8273(17) 0.2305(4) 0.084(3) Uani 0.4 1 d . P E 1
H91H H 0.5905 0.7645 0.2166 0.101 Uiso 0.4 1 calc R P E 1
H91I H 0.5492 0.8896 0.2084 0.101 Uiso 0.4 1 calc R P E 1
O9 O 0.5389(4) 0.8214(4) 0.28575(17) 0.0935(13) Uani 1 1 d . . . .

loop_
_atom_site_aniso_label
_atom_site_aniso_U_11
_atom_site_aniso_U_22
_atom_site_aniso_U_33
_atom_site_aniso_U_23
_atom_site_aniso_U_13
_atom_site_aniso_U_12
Br1 0.01910(16) 0.01834(15) 0.01758(13) -0.00140(10) -0.00014(10) -0.00880(12)
Br2 0.01959(16) 0.02011(16) 0.01898(14) -0.00141(11) 0.00052(11) -0.00882(12)
Fe3 0.0212(3) 0.0184(2) 0.0140(2) -0.00124(16) -0.00042(17) -0.0120(2)
Fe4 0.0185(3) 0.0213(3) 0.0144(2) -0.00247(17) 0.00079(17) -0.0123(2)
O1 0.0196(12) 0.0210(11) 0.0268(10) -0.0036(8) -0.0013(8) -0.0120(9)
O5 0.0228(12) 0.0201(11) 0.0267(10) -0.0017(8) -0.0038(8) -0.0127(9)
C1 0.025(2) 0.035(2) 0.084(3) -0.0134(19) 0.0000(18) -0.0140(18)
C1A 0.0287(18) 0.0236(16) 0.0235(14) 0.0031(11) -0.0058(12) -0.0151(14)
C1B 0.0229(16) 0.0237(15) 0.0188(13) -0.0028(11) 0.0027(11) -0.0132(13)
C3 0.0151(15) 0.0189(14) 0.0178(12) 0.0018(10) -0.0022(10) -0.0080(12)
C4 0.0198(15) 0.0188(14) 0.0159(12) 0.0002(10) 0.0016(10) -0.0100(12)
C5 0.0156(15) 0.0150(14) 0.0202(13) -0.0031(10) 0.0009(10) -0.0086(12)
C6 0.0180(15) 0.0188(14) 0.0154(12) -0.0013(10) -0.0014(10) -0.0106(12)
C7 0.0183(15) 0.0160(14) 0.0172(12) -0.0041(10) 0.0043(10) -0.0084(12)
C8 0.0174(15) 0.0179(14) 0.0153(12) -0.0031(10) -0.0003(10) -0.0092(12)
C9 0.0212(16) 0.0252(16) 0.0260(14) 0.0012(11) -0.0037(11) -0.0138(13)
C10 0.0195(16) 0.0226(15) 0.0251(14) -0.0058(11) 0.0032(11) -0.0125(13)
C11 0.0159(14) 0.0172(14) 0.0176(12) -0.0023(10) -0.0008(10) -0.0092(12)
C12 0.0191(15) 0.0197(14) 0.0142(12) 0.0011(10) -0.0006(10) -0.0100(12)
C13 0.0151(15) 0.0176(15) 0.0203(13) -0.0006(10) -0.0029(10) -0.0087(12)
C14 0.0176(16) 0.0248(16) 0.0236(13) -0.0025(11) 0.0032(11) -0.0090(13)
C15 0.0164(15) 0.0217(15) 0.0207(13) 0.0019(11) 0.0000(11) -0.0075(13)
C16 0.0193(16) 0.0253(16) 0.0231(13) -0.0058(11) -0.0003(11) -0.0081(13)
C17 0.0208(16) 0.0179(14) 0.0208(13) -0.0023(10) -0.0003(11) -0.0087(13)
C18 0.0208(16) 0.0189(15) 0.0238(14) -0.0012(11) -0.0042(11) -0.0077(13)
C19 0.0202(16) 0.0198(15) 0.0199(13) -0.0017(11) 0.0004(11) -0.0092(13)
C20 0.0185(16) 0.0236(16) 0.0202(13) -0.0036(11) 0.0028(11) -0.0075(13)
C22 0.0250(17) 0.0225(16) 0.0251(14) -0.0026(11) -0.0039(12) -0.0137(14)
C23 0.0247(17) 0.0190(15) 0.0256(14) -0.0009(11) -0.0008(12) -0.0096(13)
C24 0.0285(18) 0.0208(16) 0.0348(16) -0.0080(12) 0.0045(13) -0.0122(14)
C25 0.0181(15) 0.0192(14) 0.0157(12) 0.0007(10) 0.0016(10) -0.0094(12)
C26 0.0228(16) 0.0209(15) 0.0247(14) -0.0034(11) -0.0032(11) -0.0095(13)
C27 0.0171(15) 0.0192(14) 0.0149(12) -0.0044(10) 0.0036(10) -0.0086(12)
C28 0.0180(15) 0.0196(14) 0.0133(11) -0.0021(10) 0.0004(10) -0.0090(12)
C29 0.0285(18) 0.0214(16) 0.0286(15) -0.0082(12) -0.0061(13) -0.0053(14)
C30 0.0241(18) 0.0309(18) 0.0317(16) -0.0007(13) 0.0052(13) -0.0153(15)
C31 0.0287(18) 0.0200(16) 0.0333(16) 0.0013(12) -0.0122(13) -0.0117(14)
C33 0.0208(16) 0.0177(15) 0.0255(14) 0.0003(11) -0.0016(11) -0.0100(13)
C34 0.0241(16) 0.0217(15) 0.0183(12) -0.0014(11) 0.0010(11) -0.0128(13)
C35 0.0265(17) 0.0172(15) 0.0200(13) -0.0037(11) 0.0057(11) -0.0095(13)
C36 0.0237(17) 0.0226(16) 0.0292(15) -0.0076(12) 0.0064(12) -0.0123(14)
C38 0.0200(16) 0.0197(15) 0.0193(13) -0.0006(10) -0.0005(11) -0.0100(13)
C39 0.0195(16) 0.0223(16) 0.0212(13) -0.0038(11) -0.0011(11) -0.0067(13)
C40 0.0269(18) 0.0211(16) 0.0356(16) -0.0073(13) -0.0047(13) -0.0053(14)
C41 0.037(2) 0.0235(17) 0.0240(14) 0.0039(12) -0.0028(13) -0.0161(15)
C42 0.0241(17) 0.0208(15) 0.0197(13) 0.0007(11) 0.0004(11) -0.0077(13)
C43 0.0169(15) 0.0191(14) 0.0167(12) -0.0035(10) 0.0011(10) -0.0100(12)
C44 0.0181(15) 0.0189(14) 0.0146(11) -0.0037(10) 0.0004(10) -0.0093(12)
C45 0.0180(15) 0.0213(15) 0.0172(12) -0.0061(10) 0.0023(10) -0.0102(13)
C46 0.0186(15) 0.0195(14) 0.0138(11) -0.0016(10) 0.0012(10) -0.0106(12)
C47 0.0201(16) 0.0178(14) 0.0190(12) -0.0027(10) -0.0001(11) -0.0074(12)
C48 0.0166(16) 0.0204(15) 0.0274(14) -0.0046(11) 0.0014(11) -0.0093(13)
C49 0.0241(18) 0.042(2) 0.0288(15) -0.0118(14) 0.0104(13) -0.0215(16)
C50 0.0226(17) 0.0298(18) 0.0307(15) -0.0042(13) -0.0063(12) -0.0081(14)
C52 0.0167(15) 0.0195(15) 0.0204(13) -0.0014(10) -0.0007(10) -0.0076(12)
C53 0.0229(17) 0.0262(17) 0.0285(15) -0.0080(12) 0.0005(12) -0.0135(14)
C54 0.0161(15) 0.0204(14) 0.0153(12) -0.0007(10) -0.0003(10) -0.0096(12)
C55 0.0228(17) 0.0242(17) 0.0332(16) -0.0027(12) -0.0032(13) -0.0050(14)
C56 0.0231(17) 0.0186(16) 0.0346(16) -0.0018(12) 0.0034(13) -0.0043(14)
C59 0.0294(18) 0.0225(16) 0.0258(14) -0.0086(12) 0.0022(12) -0.0090(14)
C60 0.0223(16) 0.0264(16) 0.0204(13) -0.0046(11) 0.0030(11) -0.0126(14)
C61 0.036(2) 0.0316(18) 0.0306(16) -0.0042(13) -0.0020(13) -0.0225(16)
C62 0.0216(16) 0.0214(15) 0.0207(13) -0.0034(11) -0.0008(11) -0.0101(13)
C63 0.039(2) 0.0202(17) 0.0340(16) -0.0018(13) -0.0025(14) -0.0130(16)
C64 0.034(2) 0.0244(17) 0.0332(16) 0.0028(13) 0.0042(14) -0.0160(16)
C65 0.0171(17) 0.041(2) 0.0367(17) -0.0150(15) 0.0034(13) -0.0118(15)
C66 0.0202(16) 0.0285(17) 0.0285(15) 0.0001(12) -0.0056(12) -0.0106(14)
C67 0.0189(15) 0.0197(15) 0.0163(12) -0.0013(10) -0.0011(10) -0.0111(13)
C68 0.0197(16) 0.0211(15) 0.0188(12) -0.0022(10) 0.0007(11) -0.0090(13)
C69 0.0184(15) 0.0190(14) 0.0146(11) -0.0012(10) -0.0008(10) -0.0095(12)
C70 0.0280(18) 0.0314(18) 0.0276(15) 0.0021(12) -0.0037(12) -0.0212(15)
C71 0.034(2) 0.037(2) 0.0329(16) -0.0066(14) -0.0021(14) -0.0253(17)
C72 0.0194(16) 0.0241(16) 0.0227(13) -0.0039(11) 0.0005(11) -0.0118(13)
C73 0.0263(17) 0.0213(16) 0.0276(14) -0.0027(12) 0.0018(12) -0.0139(14)
C74 0.044(2) 0.0286(19) 0.0382(19) 0.0093(14) 0.0043(16) -0.0141(18)
C75 0.040(2) 0.0319(19) 0.0288(15) -0.0072(13) 0.0053(14) -0.0248(17)
C76 0.0194(16) 0.0187(15) 0.0203(13) -0.0024(10) 0.0000(11) -0.0097(13)
C77 0.041(2) 0.0261(18) 0.0381(18) 0.0030(14) -0.0103(15) -0.0095(17)
C78 0.028(2) 0.040(2) 0.0327(17) -0.0015(14) 0.0112(14) -0.0149(17)
C80 0.033(2) 0.0284(19) 0.0440(19) -0.0042(14) 0.0016(15) -0.0189(16)
C81 0.0191(16) 0.0219(15) 0.0212(13) -0.0030(11) -0.0007(11) -0.0086(13)
C82 0.0203(17) 0.0304(18) 0.0351(17) -0.0054(13) 0.0034(13) -0.0082(14)
C84 0.030(2) 0.038(2) 0.053(2) -0.0062(16) -0.0007(16) -0.0223(18)
C85 0.0196(16) 0.0211(15) 0.0212(13) -0.0020(11) -0.0013(11) -0.0104(13)
C86 0.0196(16) 0.0221(15) 0.0198(13) -0.0025(11) 0.0000(11) -0.0106(13)
C87 0.0239(19) 0.049(2) 0.0395(19) -0.0106(16) 0.0085(14) -0.0098(17)
C88 0.0284(18) 0.0173(15) 0.0264(14) -0.0033(11) 0.0012(12) -0.0130(13)
C89 0.0215(16) 0.0283(17) 0.0241(14) -0.0008(12) -0.0012(11) -0.0135(14)
C90 0.0202(16) 0.0184(15) 0.0184(12) -0.0015(10) -0.0016(11) -0.0089(13)
C91 0.037(2) 0.081(3) 0.055(2) -0.021(2) 0.0102(18) -0.042(3)
C92 0.0195(16) 0.0209(15) 0.0202(13) -0.0019(11) -0.0016(11) -0.0093(13)
C93 0.050(3) 0.026(2) 0.069(3) -0.0155(18) 0.007(2) -0.0140(19)
C94 0.052(3) 0.0184(17) 0.045(2) 0.0037(14) -0.0199(18) -0.0159(18)
C95 0.028(2) 0.029(2) 0.061(2) -0.0048(16) -0.0116(17) -0.0009(16)
C96 0.0188(16) 0.0264(16) 0.0278(14) -0.0008(12) -0.0015(11) -0.0120(14)
C99 0.0175(15) 0.0248(16) 0.0247(14) -0.0056(11) 0.0017(11) -0.0107(13)
C100 0.021(2) 0.062(3) 0.057(2) -0.019(2) 0.0027(16) -0.018(2)
C101 0.051(3) 0.030(2) 0.061(2) -0.0107(17) 0.0018(19) -0.025(2)
C102 0.084(4) 0.021(2) 0.056(3) -0.0029(17) 0.009(2) -0.016(2)
C103 0.031(2) 0.0255(19) 0.063(2) -0.0089(16) 0.0019(17) -0.0026(17)
C107 0.044(3) 0.027(2) 0.088(3) -0.002(2) -0.015(2) 0.0002(19)
C109 0.0184(15) 0.0168(14) 0.0155(12) -0.0020(10) 0.0011(10) -0.0092(12)
C112 0.032(3) 0.043(3) 0.098(4) -0.020(2) 0.019(2) -0.003(2)
C900 0.0204(17) 0.0276(18) 0.0352(16) -0.0022(13) -0.0056(13) -0.0064(14)
O2 0.090(3) 0.077(3) 0.145(4) 0.044(3) -0.020(3) -0.040(3)
C1D 0.119(8) 0.071(6) 0.072(6) -0.042(5) 0.026(6) -0.057(6)
C1E 0.176(8) 0.087(5) 0.064(5) -0.027(4) 0.040(5) -0.079(6)
C115 0.098(5) 0.075(4) 0.128(5) 0.036(4) 0.029(4) -0.013(4)
C120 0.156(6) 0.083(4) 0.064(3) -0.019(3) 0.029(3) -0.064(4)
C122 0.150(6) 0.077(4) 0.061(3) -0.002(3) 0.018(4) -0.049(4)
O7 0.119(6) 0.078(5) 0.149(6) 0.027(4) -0.056(5) -0.040(4)
O7A 0.130(7) 0.053(5) 0.128(6) -0.019(5) -0.045(6) -0.012(5)
C1C 0.132(6) 0.078(4) 0.099(4) -0.010(3) -0.008(4) -0.049(4)
C110 0.056(3) 0.059(3) 0.136(5) 0.003(3) -0.023(3) -0.025(3)
C116 0.105(5) 0.063(3) 0.086(4) -0.009(3) -0.023(3) -0.028(3)
C126 0.113(5) 0.087(5) 0.116(5) -0.011(4) -0.053(4) -0.036(4)
C905 0.098(5) 0.095(5) 0.057(4) 0.004(4) -0.019(4) -0.067(4)
C915 0.094(7) 0.127(7) 0.078(6) -0.005(6) -0.019(5) -0.063(6)
C901 0.091(4) 0.073(4) 0.106(4) -0.006(3) 0.020(3) -0.043(3)
C902 0.095(6) 0.115(6) 0.113(6) -0.006(5) -0.021(5) -0.072(5)
C904 0.066(5) 0.119(7) 0.043(4) -0.014(4) -0.002(4) -0.046(5)
C912 0.096(7) 0.102(7) 0.107(6) -0.023(6) 0.000(6) -0.064(6)
C914 0.085(7) 0.123(7) 0.060(5) -0.009(5) -0.015(5) -0.056(6)
O9 0.080(3) 0.111(4) 0.100(3) -0.033(2) 0.030(2) -0.058(3)

loop_
_atom_type_symbol
_atom_type_description
_atom_type_scat_dispersion_real
_atom_type_scat_dispersion_imag
_atom_type_scat_source
C C 0.0181 0.0091 'International Tables Vol C Tables 4.2.6.8 and 6.1.1.4'
H H 0.0000 0.0000 'International Tables Vol C Tables 4.2.6.8 and 6.1.1.4'
Br Br -0.6763 1.2805 'International Tables Vol C Tables 4.2.6.8 and 6.1.1.4'
Fe Fe -1.1336 3.1974 'International Tables Vol C Tables 4.2.6.8 and 6.1.1.4'
O O 0.0492 0.0322 'International Tables Vol C Tables 4.2.6.8 and 6.1.1.4'

loop_
_geom_angle_atom_site_label_1
_geom_angle_atom_site_label_2
_geom_angle_atom_site_label_3
_geom_angle
Fe3 Br1 Fe4 91.079(17)
Fe4 Br2 Fe3 91.478(17)
Br1 Fe3 Br2 88.731(15)
O1 Fe3 Br1 92.21(6)
O1 Fe3 Br2 92.00(6)
O1 Fe3 C6 114.67(9)
O1 Fe3 C8 89.18(8)
O1 Fe3 C28 146.76(8)
O1 Fe3 C54 130.59(9)
O1 Fe3 C69 96.22(9)
C6 Fe3 Br1 97.72(7)
C6 Fe3 Br2 152.13(7)
C6 Fe3 C8 34.23(9)
C8 Fe3 Br1 123.12(7)
C8 Fe3 Br2 148.07(7)
C28 Fe3 Br1 103.24(7)
C28 Fe3 Br2 117.23(7)
C28 Fe3 C6 34.90(10)
C28 Fe3 C8 57.70(9)
C54 Fe3 Br1 135.89(7)
C54 Fe3 Br2 98.40(7)
C54 Fe3 C6 58.59(10)
C54 Fe3 C8 58.30(9)
C54 Fe3 C28 35.64(10)
C54 Fe3 C69 35.80(9)
C69 Fe3 Br1 155.70(8)
C69 Fe3 Br2 113.62(8)
C69 Fe3 C6 58.07(10)
C69 Fe3 C8 34.71(10)
C69 Fe3 C28 58.94(9)
Br2 Fe4 Br1 88.710(15)
O5 Fe4 Br1 92.66(6)
O5 Fe4 Br2 92.05(6)
O5 Fe4 C43 114.38(9)
O5 Fe4 C44 146.18(8)
O5 Fe4 C46 129.60(9)
O5 Fe4 C67 88.68(8)
O5 Fe4 C109 95.28(9)
C43 Fe4 Br1 96.69(7)
C43 Fe4 Br2 152.62(7)
C43 Fe4 C67 34.16(9)
C44 Fe4 Br1 103.02(7)
C44 Fe4 Br2 117.73(7)
C44 Fe4 C43 34.91(9)
C44 Fe4 C67 57.56(9)
C46 Fe4 Br1 136.11(7)
C46 Fe4 Br2 99.48(7)
C46 Fe4 C43 58.66(10)
C46 Fe4 C44 35.68(10)
C46 Fe4 C67 58.20(9)
C46 Fe4 C109 35.85(9)
C67 Fe4 Br1 121.80(7)
C67 Fe4 Br2 149.43(7)
C109 Fe4 Br1 154.38(8)
C109 Fe4 Br2 115.24(7)
C109 Fe4 C43 57.90(10)
C109 Fe4 C44 58.84(9)
C109 Fe4 C67 34.44(10)
C88 O1 Fe3 127.47(18)
C88 O1 C96 110.0(2)
C96 O1 Fe3 122.29(18)
C73 O5 Fe4 122.55(18)
C73 O5 C89 109.4(2)
C89 O5 Fe4 127.98(18)
H1A C1 H1B 109.5
H1A C1 H1C 109.5
H1B C1 H1C 109.5
C100 C1 H1A 109.5
C100 C1 H1B 109.5
C100 C1 H1C 109.5
C31 C1A H1AA 119.1
C31 C1A C92 121.7(3)
C92 C1A H1AA 119.1
C48 C1B H1BA 119.2
C90 C1B H1BA 119.2
C90 C1B C48 121.6(3)
C52 C3 C8 122.9(3)
C76 C3 C8 119.9(3)
C76 C3 C52 116.9(3)
C16 C4 C6 122.5(3)
C16 C4 C72 117.2(3)
C72 C4 C6 120.2(3)
C38 C5 C90 117.5(3)
C38 C5 C109 123.3(2)
C90 C5 C109 119.0(3)
C4 C6 Fe3 127.03(18)
C8 C6 Fe3 73.39(15)
C8 C6 C4 125.2(3)
C8 C6 C28 108.0(3)
C28 C6 Fe3 70.55(15)
C28 C6 C4 126.5(3)
C17 C7 C67 122.6(3)
C86 C7 C17 116.9(3)
C86 C7 C67 120.2(3)
C3 C8 Fe3 131.19(18)
C6 C8 Fe3 72.38(14)
C6 C8 C3 125.7(3)
C69 C8 Fe3 69.22(14)
C69 C8 C3 125.4(2)
C69 C8 C6 108.2(2)
C14 C9 C84 122.9(3)
C22 C9 C14 117.5(3)
C22 C9 C84 119.5(3)
C17 C10 H10 119.1
C17 C10 C35 121.8(3)
C35 C10 H10 119.1
C34 C11 C46 122.4(3)
C85 C11 C34 117.0(3)
C85 C11 C46 120.5(2)
C47 C12 C44 122.7(3)
C47 C12 C68 117.2(3)
C68 C12 C44 119.9(3)
C39 C13 C69 123.0(2)
C39 C13 C92 117.5(3)
C92 C13 C69 119.4(3)
C9 C14 H14 119.4
C47 C14 C9 121.2(3)
C47 C14 H14 119.4
C20 C15 C30 123.1(3)
C20 C15 C33 117.3(3)
C33 C15 C30 119.5(3)
C4 C16 H16 119.3
C900 C16 C4 121.3(3)
C900 C16 H16 119.3
C7 C17 H17 119.3
C10 C17 C7 121.3(3)
C10 C17 H17 119.3
C38 C18 H18 119.3
C38 C18 C48 121.3(3)
C48 C18 H18 119.3
C23 C19 H19 119.4
C23 C19 C27 121.2(3)
C27 C19 H19 119.4
C15 C20 H20 119.4
C76 C20 C15 121.1(3)
C76 C20 H20 119.4
C9 C22 H22 119.3
C68 C22 C9 121.5(3)
C68 C22 H22 119.3
C19 C23 H23 119.3
C19 C23 C36 121.5(3)
C36 C23 H23 119.3
C56 C24 H24 119.4
C72 C24 H24 119.4
C72 C24 C56 121.1(3)
C26 C25 C43 122.0(3)
C26 C25 C62 117.3(3)
C62 C25 C43 120.6(3)
C25 C26 H26 119.4
C40 C26 C25 121.3(3)
C40 C26 H26 119.4
C19 C27 C28 122.1(3)
C19 C27 C81 117.5(3)
C81 C27 C28 120.3(3)
C6 C28 Fe3 74.55(16)
C6 C28 C27 125.1(3)
C27 C28 Fe3 127.73(17)
C54 C28 Fe3 70.43(15)
C54 C28 C6 107.9(2)
C54 C28 C27 126.4(3)
C31 C29 H29 119.3
C39 C29 H29 119.3
C39 C29 C31 121.5(3)
C15 C30 H30A 108.4
C15 C30 H30B 108.4
C15 C30 C78 115.4(3)
H30A C30 H30B 107.5
C78 C30 H30A 108.4
C78 C30 H30B 108.4
C1A C31 C29 117.4(3)
C1A C31 C94 121.0(3)
C29 C31 C94 121.6(3)
C15 C33 H33 119.1
C52 C33 C15 121.8(3)
C52 C33 H33 119.1
C11 C34 H34 119.5
C41 C34 C11 120.9(3)
C41 C34 H34 119.5
C10 C35 C64 119.3(3)
C42 C35 C10 117.1(3)
C42 C35 C64 123.6(3)
C23 C36 C53 117.5(3)
C23 C36 C80 121.0(3)
C53 C36 C80 121.5(3)
C5 C38 H38 119.5
C18 C38 C5 121.1(2)
C18 C38 H38 119.5
C13 C39 H39 119.5
C29 C39 C13 121.0(3)
C29 C39 H39 119.5
C26 C40 H40 119.2
C26 C40 C55 121.6(3)
C55 C40 H40 119.2
C34 C41 H41 119.2
C34 C41 C63 121.7(3)
C63 C41 H41 119.2
C35 C42 H42 119.3
C35 C42 C86 121.5(3)
C86 C42 H42 119.3
C25 C43 Fe4 125.87(18)
C44 C43 Fe4 69.78(15)
C44 C43 C25 127.1(3)
C67 C43 Fe4 73.84(16)
C67 C43 C25 125.1(3)
C67 C43 C44 107.6(3)
C12 C44 Fe4 128.01(17)
C43 C44 Fe4 75.31(15)
C43 C44 C12 124.5(3)
C46 C44 Fe4 70.63(15)
C46 C44 C12 126.4(3)
C46 C44 C43 108.4(2)
C60 C45 C54 121.6(3)
C99 C45 C54 120.6(2)
C99 C45 C60 117.6(3)
C11 C46 Fe4 124.55(18)
C44 C46 Fe4 73.68(16)
C44 C46 C11 126.5(2)
C44 C46 C109 107.4(3)
C109 C46 Fe4 73.49(15)
C109 C46 C11 125.6(3)
C12 C47 H47 119.3
C14 C47 C12 121.4(3)
C14 C47 H47 119.3
C1B C48 C18 117.4(3)
C1B C48 C82 122.3(3)
C18 C48 C82 120.2(3)
C60 C49 H49 119.2
C60 C49 C65 121.6(3)
C65 C49 H49 119.2
C65 C50 H50 119.6
C99 C50 H50 119.6
C99 C50 C65 120.7(3)
C3 C52 H52 119.5
C33 C52 C3 120.9(3)
C33 C52 H52 119.5
C36 C53 H53 119.3
C81 C53 C36 121.4(3)
C81 C53 H53 119.3
C28 C54 Fe3 73.93(16)
C28 C54 C45 125.7(2)
C45 C54 Fe3 125.14(18)
C69 C54 Fe3 72.95(15)
C69 C54 C28 107.7(3)
C69 C54 C45 126.1(3)
C40 C55 C66 117.4(3)
C40 C55 C95 122.1(3)
C66 C55 C95 120.4(3)
C24 C56 C103 121.4(3)
C24 C56 C900 117.8(3)
C900 C56 C103 120.8(3)
C63 C59 H59 119.6
C85 C59 H59 119.6
C85 C59 C63 120.8(3)
C45 C60 H60 119.7
C49 C60 C45 120.7(3)
C49 C60 H60 119.7
H61A C61 H61B 109.2
C70 C61 H61A 111.4
C70 C61 H61B 111.4
C88 C61 H61A 111.4
C88 C61 H61B 111.4
C88 C61 C70 102.1(3)
C25 C62 H62 119.3
C66 C62 C25 121.3(3)
C66 C62 H62 119.3
C41 C63 C102 120.1(3)
C59 C63 C41 117.6(3)
C59 C63 C102 122.2(3)
C35 C64 H64A 108.3
C35 C64 H64B 108.3
C35 C64 C74 115.9(3)
H64A C64 H64B 107.4
C74 C64 H64A 108.3
C74 C64 H64B 108.3
C49 C65 C50 118.0(3)
C49 C65 C100 121.5(3)
C50 C65 C100 120.6(3)
C55 C66 H66 119.5
C62 C66 C55 121.1(3)
C62 C66 H66 119.5
C7 C67 Fe4 131.32(19)
C43 C67 Fe4 72.00(15)
C43 C67 C7 125.7(3)
C109 C67 Fe4 68.96(14)
C109 C67 C7 125.6(3)
C109 C67 C43 108.1(2)
C12 C68 H68 119.4
C22 C68 C12 121.2(3)
C22 C68 H68 119.4
C8 C69 Fe3 76.07(15)
C8 C69 C13 126.3(2)
C8 C69 C54 108.2(3)
C13 C69 Fe3 126.33(18)
C54 C69 Fe3 71.25(15)
C54 C69 C13 124.8(3)
C61 C70 H70A 111.2
C61 C70 H70B 111.2
H70A C70 H70B 109.1
C96 C70 C61 103.0(3)
C96 C70 H70A 111.2
C96 C70 H70B 111.2
H71A C71 H71B 109.2
C75 C71 H71A 111.3
C75 C71 H71B 111.3
C89 C71 H71A 111.3
C89 C71 H71B 111.3
C89 C71 C75 102.3(3)
C4 C72 H72 119.4
C24 C72 C4 121.3(3)
C24 C72 H72 119.4
O5 C73 H73A 110.6
O5 C73 H73B 110.6
O5 C73 C75 105.6(3)
H73A C73 H73B 108.8
C75 C73 H73A 110.6
C75 C73 H73B 110.6
C64 C74 H74A 109.5
C64 C74 H74B 109.5
C64 C74 H74C 109.5
H74A C74 H74B 109.5
H74A C74 H74C 109.5
H74B C74 H74C 109.5
C71 C75 C73 102.9(3)
C71 C75 H75A 111.2
C71 C75 H75B 111.2
C73 C75 H75A 111.2
C73 C75 H75B 111.2
H75A C75 H75B 109.1
C3 C76 H76 119.1
C20 C76 C3 121.9(3)
C20 C76 H76 119.1
H77A C77 H77B 109.5
H77A C77 H77C 109.5
H77B C77 H77C 109.5
C94 C77 H77A 109.5
C94 C77 H77B 109.5
C94 C77 H77C 109.5
C30 C78 H78A 109.5
C30 C78 H78B 109.5
C30 C78 H78C 109.5
H78A C78 H78B 109.5
H78A C78 H78C 109.5
H78B C78 H78C 109.5
C36 C80 H80A 108.7
C36 C80 H80B 108.7
H80A C80 H80B 107.6
C101 C80 C36 114.0(3)
C101 C80 H80A 108.7
C101 C80 H80B 108.7
C27 C81 H81 119.5
C53 C81 C27 120.9(3)
C53 C81 H81 119.5
C48 C82 H82A 108.2
C48 C82 H82B 108.2
H82A C82 H82B 107.4
C87 C82 C48 116.3(3)
C87 C82 H82A 108.2
C87 C82 H82B 108.2
C9 C84 H84A 108.1
C9 C84 H84B 108.1
H84A C84 H84B 107.3
C91 C84 C9 116.9(3)
C91 C84 H84A 108.1
C91 C84 H84B 108.1
C11 C85 H85 119.0
C59 C85 C11 121.9(3)
C59 C85 H85 119.0
C7 C86 H86 119.3
C42 C86 C7 121.4(3)
C42 C86 H86 119.3
C82 C87 H87A 109.5
C82 C87 H87B 109.5
C82 C87 H87C 109.5
H87A C87 H87B 109.5
H87A C87 H87C 109.5
H87B C87 H87C 109.5
O1 C88 C61 104.7(3)
O1 C88 H88A 110.8
O1 C88 H88B 110.8
C61 C88 H88A 110.8
C61 C88 H88B 110.8
H88A C88 H88B 108.9
O5 C89 C71 104.7(3)
O5 C89 H89A 110.8
O5 C89 H89B 110.8
C71 C89 H89A 110.8
C71 C89 H89B 110.8
H89A C89 H89B 108.9
C1B C90 C5 121.1(3)
C1B C90 H90 119.5
C5 C90 H90 119.5
C84 C91 H91A 109.5
C84 C91 H91B 109.5
C84 C91 H91C 109.5
H91A C91 H91B 109.5
H91A C91 H91C 109.5
H91B C91 H91C 109.5
C1A C92 C13 120.9(3)
C1A C92 H92 119.6
C13 C92 H92 119.6
H93A C93 H93B 109.5
H93A C93 H93C 109.5
H93B C93 H93C 109.5
C102 C93 H93A 109.5
C102 C93 H93B 109.5
C102 C93 H93C 109.5
C31 C94 C77 114.2(3)
C31 C94 H94A 116(3)
C31 C94 H94B 107(3)
C77 C94 H94A 106(3)
C77 C94 H94B 106(3)
H94A C94 H94B 107(4)
C55 C95 H95A 108.5
C55 C95 H95B 108.5
H95A C95 H95B 107.5
C107 C95 C55 115.3(3)
C107 C95 H95A 108.5
C107 C95 H95B 108.5
O1 C96 C70 105.1(3)
O1 C96 H96A 110.7
O1 C96 H96B 110.7
C70 C96 H96A 110.7
C70 C96 H96B 110.7
H96A C96 H96B 108.8
C45 C99 H99 119.3
C50 C99 C45 121.4(3)
C50 C99 H99 119.3
C1 C100 C65 112.5(3)
C1 C100 H10A 109(3)
C1 C100 H10B 111(3)
C65 C100 H10A 114(3)
C65 C100 H10B 107(3)
H10A C100 H10B 104(3)
C80 C101 H10C 109.5
C80 C101 H10D 109.5
C80 C101 H10E 109.5
H10C C101 H10D 109.5
H10C C101 H10E 109.5
H10D C101 H10E 109.5
C63 C102 H10F 108.3
C63 C102 H10G 108.3
C93 C102 C63 115.9(3)
C93 C102 H10F 108.3
C93 C102 H10G 108.3
H10F C102 H10G 107.4
C56 C103 H10H 108.5
C56 C103 H10I 108.5
H10H C103 H10I 107.5
C112 C103 C56 115.0(3)
C112 C103 H10H 108.5
C112 C103 H10I 108.5
C95 C107 H10J 109.5
C95 C107 H10K 109.5
C95 C107 H10L 109.5
H10J C107 H10K 109.5
H10J C107 H10L 109.5
H10K C107 H10L 109.5
C5 C109 Fe4 125.71(18)
C46 C109 Fe4 70.65(14)
C46 C109 C5 124.4(3)
C67 C109 Fe4 76.60(15)
C67 C109 C5 126.6(2)
C67 C109 C46 108.4(3)
C103 C112 H11A 109.5
C103 C112 H11B 109.5
C103 C112 H11C 109.5
H11A C112 H11B 109.5
H11A C112 H11C 109.5
H11B C112 H11C 109.5
C16 C900 C56 121.3(3)
C16 C900 H900 119.4
C56 C900 H900 119.4
C122 O2 C115 103.5(5)
H1DA C1D H1DB 109.1
C115 C1D H1DA 111.1
C115 C1D H1DB 111.1
C115 C1D C120 103.2(7)
C120 C1D H1DA 111.1
C120 C1D H1DB 111.1
H1EA C1E H1EB 109.3
C115 C1E H1EA 111.4
C115 C1E H1EB 111.4
C115 C1E C120 101.9(7)
C120 C1E H1EA 111.4
C120 C1E H1EB 111.4
O2 C115 C1E 111.2(6)
O2 C115 H11D 112.4
O2 C115 H11E 112.4
O2 C115 H11F 109.4
O2 C115 H11G 109.4
C1D C115 O2 97.0(8)
C1D C115 H11D 112.4
C1D C115 H11E 112.4
C1E C115 H11F 109.4
C1E C115 H11G 109.4
H11D C115 H11E 109.9
H11F C115 H11G 108.0
C1D C120 H12A 112.6
C1D C120 H12B 112.6
C1E C120 H12C 110.3
C1E C120 H12D 110.3
H12A C120 H12B 110.1
H12C C120 H12D 108.5
C122 C120 C1D 95.5(8)
C122 C120 C1E 107.3(6)
C122 C120 H12A 112.6
C122 C120 H12B 112.6
C122 C120 H12C 110.3
C122 C120 H12D 110.3
O2 C122 C120 111.6(5)
O2 C122 H12E 109.3
O2 C122 H12F 109.3
C120 C122 H12E 109.3
C120 C122 H12F 109.3
H12E C122 H12F 108.0
C1C O7 C116 109.1(7)
C116 O7A C1C 105.7(7)
O7 C1C H1CC 111.5
O7 C1C H1CD 111.5
O7 C1C C126 101.2(6)
O7A C1C H1CA 110.9
O7A C1C H1CB 110.9
H1CC C1C H1CD 109.3
H1CA C1C H1CB 108.9
C126 C1C O7A 104.1(6)
C126 C1C H1CC 111.5
C126 C1C H1CD 111.5
C126 C1C H1CA 110.9
C126 C1C H1CB 110.9
H11H C110 H11I 109.0
C116 C110 H11H 111.0
C116 C110 H11I 111.0
C126 C110 H11H 111.0
C126 C110 H11I 111.0
C126 C110 C116 103.8(5)
O7 C116 H11L 111.7
O7 C116 H11M 111.8
O7A C116 C110 105.4(6)
O7A C116 H11J 110.7
O7A C116 H11K 110.7
C110 C116 O7 100.1(6)
C110 C116 H11L 111.8
C110 C116 H11M 111.7
C110 C116 H11J 110.7
C110 C116 H11K 110.7
H11L C116 H11M 109.5
H11J C116 H11K 108.8
C1C C126 C110 110.0(5)
C1C C126 H12G 109.7
C1C C126 H12H 109.7
C110 C126 H12G 109.7
C110 C126 H12H 109.7
H12G C126 H12H 108.2
H90A C905 H90B 109.2
C902 C905 H90A 111.3
C902 C905 H90B 111.3
C904 C905 H90A 111.3
C904 C905 H90B 111.3
C904 C905 C902 102.5(7)
H91D C915 H91E 108.9
C912 C915 H91D 110.9
C912 C915 H91E 110.9
C912 C915 C914 104.5(15)
C914 C915 H91D 110.9
C914 C915 H91E 110.9
H90E C901 H90F 108.7
H90C C901 H90D 108.5
C902 C901 H90E 110.6
C902 C901 H90F 110.6
C912 C901 H90C 110.2
C912 C901 H90D 110.2
O9 C901 H90E 110.6
O9 C901 H90F 110.6
O9 C901 H90C 110.2
O9 C901 H90D 110.2
O9 C901 C902 105.9(6)
O9 C901 C912 107.6(8)
C905 C902 C901 108.2(8)
C905 C902 H90G 110.1
C905 C902 H90H 110.1
C901 C902 H90G 110.1
C901 C902 H90H 110.1
H90G C902 H90H 108.4
C905 C904 H90I 109.3
C905 C904 H90J 109.3
H90I C904 H90J 108.0
O9 C904 C905 111.6(7)
O9 C904 H90I 109.3
O9 C904 H90J 109.3
C915 C912 C901 95.1(10)
C915 C912 H91F 112.7
C915 C912 H91G 112.7
C901 C912 H91F 112.7
C901 C912 H91G 112.7
H91F C912 H91G 110.2
C915 C914 H91H 112.6
C915 C914 H91I 112.6
H91H C914 H91I 110.1
O9 C914 C915 95.9(10)
O9 C914 H91H 112.6
O9 C914 H91I 112.6
C904 O9 C901 103.0(5)
C914 O9 C901 107.5(8)

loop_
_geom_bond_atom_site_label_1
_geom_bond_atom_site_label_2
_geom_bond_distance
Br1 Fe3 2.5772(5)
Br1 Fe4 2.5870(5)
Br2 Fe3 2.5777(5)
Br2 Fe4 2.5688(5)
Fe3 O1 2.111(2)
Fe3 C6 2.415(3)
Fe3 C8 2.428(2)
Fe3 C28 2.363(3)
Fe3 C54 2.317(3)
Fe3 C69 2.339(3)
Fe4 O5 2.101(2)
Fe4 C43 2.423(3)
Fe4 C44 2.351(3)
Fe4 C46 2.311(3)
Fe4 C67 2.447(3)
Fe4 C109 2.348(3)
O1 C88 1.459(4)
O1 C96 1.459(4)
O5 C73 1.457(4)
O5 C89 1.460(4)
C1 H1A 0.9800
C1 H1B 0.9800
C1 H1C 0.9800
C1 C100 1.494(6)
C1A H1AA 0.9500
C1A C31 1.386(5)
C1A C92 1.388(4)
C1B H1BA 0.9500
C1B C48 1.390(4)
C1B C90 1.386(4)
C3 C8 1.487(4)
C3 C52 1.403(4)
C3 C76 1.398(4)
C4 C6 1.474(4)
C4 C16 1.397(4)
C4 C72 1.405(4)
C5 C38 1.394(4)
C5 C90 1.402(4)
C5 C109 1.487(4)
C6 C8 1.425(4)
C6 C28 1.433(4)
C7 C17 1.401(4)
C7 C67 1.484(4)
C7 C86 1.397(4)
C8 C69 1.425(4)
C9 C14 1.397(4)
C9 C22 1.393(5)
C9 C84 1.516(4)
C10 H10 0.9500
C10 C17 1.385(4)
C10 C35 1.395(4)
C11 C34 1.408(4)
C11 C46 1.478(4)
C11 C85 1.399(4)
C12 C44 1.487(4)
C12 C47 1.397(4)
C12 C68 1.405(4)
C13 C39 1.398(4)
C13 C69 1.483(4)
C13 C92 1.399(4)
C14 H14 0.9500
C14 C47 1.390(4)
C15 C20 1.392(4)
C15 C30 1.521(4)
C15 C33 1.395(4)
C16 H16 0.9500
C16 C900 1.386(5)
C17 H17 0.9500
C18 H18 0.9500
C18 C38 1.392(4)
C18 C48 1.398(4)
C19 H19 0.9500
C19 C23 1.387(4)
C19 C27 1.394(4)
C20 H20 0.9500
C20 C76 1.390(4)
C22 H22 0.9500
C22 C68 1.386(4)
C23 H23 0.9500
C23 C36 1.393(4)
C24 H24 0.9500
C24 C56 1.392(5)
C24 C72 1.387(5)
C25 C26 1.395(4)
C25 C43 1.481(4)
C25 C62 1.398(4)
C26 H26 0.9500
C26 C40 1.381(5)
C27 C28 1.489(4)
C27 C81 1.407(4)
C28 C54 1.433(4)
C29 H29 0.9500
C29 C31 1.394(4)
C29 C39 1.386(4)
C30 H30A 0.9900
C30 H30B 0.9900
C30 C78 1.521(5)
C31 C94 1.508(5)
C33 H33 0.9500
C33 C52 1.391(4)
C34 H34 0.9500
C34 C41 1.378(5)
C35 C42 1.392(4)
C35 C64 1.515(4)
C36 C53 1.397(5)
C36 C80 1.519(4)
C38 H38 0.9500
C39 H39 0.9500
C40 H40 0.9500
C40 C55 1.389(5)
C41 H41 0.9500
C41 C63 1.403(5)
C42 H42 0.9500
C42 C86 1.393(4)
C43 C44 1.434(4)
C43 C67 1.431(4)
C44 C46 1.429(4)
C45 C54 1.486(4)
C45 C60 1.403(4)
C45 C99 1.392(4)
C46 C109 1.434(4)
C47 H47 0.9500
C48 C82 1.514(4)
C49 H49 0.9500
C49 C60 1.380(5)
C49 C65 1.388(5)
C50 H50 0.9500
C50 C65 1.392(4)
C50 C99 1.388(5)
C52 H52 0.9500
C53 H53 0.9500
C53 C81 1.386(4)
C54 C69 1.431(4)
C55 C66 1.399(5)
C55 C95 1.523(5)
C56 C103 1.519(5)
C56 C900 1.395(5)
C59 H59 0.9500
C59 C63 1.391(4)
C59 C85 1.386(4)
C60 H60 0.9500
C61 H61A 0.9900
C61 H61B 0.9900
C61 C70 1.526(5)
C61 C88 1.513(4)
C62 H62 0.9500
C62 C66 1.382(5)
C63 C102 1.510(5)
C64 H64A 0.9900
C64 H64B 0.9900
C64 C74 1.515(5)
C65 C100 1.515(5)
C66 H66 0.9500
C67 C109 1.423(4)
C68 H68 0.9500
C70 H70A 0.9900
C70 H70B 0.9900
C70 C96 1.519(4)
C71 H71A 0.9900
C71 H71B 0.9900
C71 C75 1.516(5)
C71 C89 1.508(4)
C72 H72 0.9500
C73 H73A 0.9900
C73 H73B 0.9900
C73 C75 1.517(4)
C74 H74A 0.9800
C74 H74B 0.9800
C74 H74C 0.9800
C75 H75A 0.9900
C75 H75B 0.9900
C76 H76 0.9500
C77 H77A 0.9800
C77 H77B 0.9800
C77 H77C 0.9800
C77 C94 1.517(5)
C78 H78A 0.9800
C78 H78B 0.9800
C78 H78C 0.9800
C80 H80A 0.9900
C80 H80B 0.9900
C80 C101 1.508(6)
C81 H81 0.9500
C82 H82A 0.9900
C82 H82B 0.9900
C82 C87 1.501(4)
C84 H84A 0.9900
C84 H84B 0.9900
C84 C91 1.479(6)
C85 H85 0.9500
C86 H86 0.9500
C87 H87A 0.9800
C87 H87B 0.9800
C87 H87C 0.9800
C88 H88A 0.9900
C88 H88B 0.9900
C89 H89A 0.9900
C89 H89B 0.9900
C90 H90 0.9500
C91 H91A 0.9800
C91 H91B 0.9800
C91 H91C 0.9800
C92 H92 0.9500
C93 H93A 0.9800
C93 H93B 0.9800
C93 H93C 0.9800
C93 C102 1.495(6)
C94 H94A 0.86(5)
C94 H94B 0.95(4)
C95 H95A 0.9900
C95 H95B 0.9900
C95 C107 1.505(6)
C96 H96A 0.9900
C96 H96B 0.9900
C99 H99 0.9500
C100 H10A 1.06(4)
C100 H10B 0.95(5)
C101 H10C 0.9800
C101 H10D 0.9800
C101 H10E 0.9800
C102 H10F 0.9900
C102 H10G 0.9900
C103 H10H 0.9900
C103 H10I 0.9900
C103 C112 1.489(6)
C107 H10J 0.9800
C107 H10K 0.9800
C107 H10L 0.9800
C112 H11A 0.9800
C112 H11B 0.9800
C112 H11C 0.9800
C900 H900 0.9500
O2 C115 1.469(6)
O2 C122 1.431(6)
C1D H1DA 0.9900
C1D H1DB 0.9900
C1D C115 1.458(9)
C1D C120 1.531(9)
C1E H1EA 0.9900
C1E H1EB 0.9900
C1E C115 1.499(9)
C1E C120 1.518(8)
C115 H11D 0.9900
C115 H11E 0.9900
C115 H11F 0.9900
C115 H11G 0.9900
C120 H12A 0.9900
C120 H12B 0.9900
C120 H12C 0.9900
C120 H12D 0.9900
C120 C122 1.467(7)
C122 H12E 0.9900
C122 H12F 0.9900
O7 C1C 1.347(7)
O7 C116 1.525(8)
O7A C1C 1.520(8)
O7A C116 1.417(8)
C1C H1CC 0.9900
C1C H1CD 0.9900
C1C H1CA 0.9900
C1C H1CB 0.9900
C1C C126 1.431(6)
C110 H11H 0.9900
C110 H11I 0.9900
C110 C116 1.501(6)
C110 C126 1.477(7)
C116 H11L 0.9900
C116 H11M 0.9900
C116 H11J 0.9900
C116 H11K 0.9900
C126 H12G 0.9900
C126 H12H 0.9900
C905 H90A 0.9900
C905 H90B 0.9900
C905 C902 1.456(9)
C905 C904 1.448(8)
C915 H91D 0.9900
C915 H91E 0.9900
C915 C912 1.457(10)
C915 C914 1.476(9)
C901 H90E 0.9900
C901 H90F 0.9900
C901 H90C 0.9900
C901 H90D 0.9900
C901 C902 1.501(8)
C901 C912 1.497(9)
C901 O9 1.431(6)
C902 H90G 0.9900
C902 H90H 0.9900
C904 H90I 0.9900
C904 H90J 0.9900
C904 O9 1.428(7)
C912 H91F 0.9900
C912 H91G 0.9900
C914 H91H 0.9900
C914 H91I 0.9900
C914 O9 1.383(9)

loop_
_geom_torsion_atom_site_label_1
_geom_torsion_atom_site_label_2
_geom_torsion_atom_site_label_3
_geom_torsion_atom_site_label_4
_geom_torsion
Fe3 O1 C88 C61 157.31(18)
Fe3 O1 C96 C70 177.92(16)
Fe3 C6 C8 C3 128.5(3)
Fe3 C6 C8 C69 -60.25(18)
Fe3 C6 C28 C27 -125.6(3)
Fe3 C6 C28 C54 62.98(18)
Fe3 C8 C69 C13 125.1(3)
Fe3 C8 C69 C54 -64.53(17)
Fe3 C28 C54 C45 -122.0(3)
Fe3 C28 C54 C69 65.64(18)
Fe3 C54 C69 C8 67.72(18)
Fe3 C54 C69 C13 -121.7(3)
Fe4 O5 C73 C75 176.89(17)
Fe4 O5 C89 C71 158.61(18)
Fe4 C43 C44 C12 -126.3(2)
Fe4 C43 C44 C46 63.36(18)
Fe4 C43 C67 C7 128.4(3)
Fe4 C43 C67 C109 -59.76(18)
Fe4 C44 C46 C11 -121.2(3)
Fe4 C44 C46 C109 66.28(18)
Fe4 C46 C109 C5 -120.6(3)
Fe4 C46 C109 C67 67.94(18)
Fe4 C67 C109 C5 124.8(3)
Fe4 C67 C109 C46 -64.02(17)
O5 C73 C75 C71 27.6(3)
C1A C31 C94 C77 58.8(5)
C1B C48 C82 C87 7.6(5)
C3 C8 C69 Fe3 -126.5(3)
C3 C8 C69 C13 -1.4(4)
C3 C8 C69 C54 169.0(2)
C4 C6 C8 Fe3 -124.0(3)
C4 C6 C8 C3 4.5(4)
C4 C6 C8 C69 175.8(2)
C4 C6 C28 Fe3 122.2(3)
C4 C6 C28 C27 -3.4(4)
C4 C6 C28 C54 -174.8(2)
C4 C16 C900 C56 0.1(5)
C6 C4 C16 C900 -174.1(3)
C6 C4 C72 C24 173.6(3)
C6 C8 C69 Fe3 62.26(18)
C6 C8 C69 C13 -172.6(2)
C6 C8 C69 C54 -2.3(3)
C6 C28 C54 Fe3 -65.69(18)
C6 C28 C54 C45 172.3(2)
C6 C28 C54 C69 0.0(3)
C7 C67 C109 Fe4 -126.5(3)
C7 C67 C109 C5 -1.7(4)
C7 C67 C109 C46 169.5(2)
C8 C3 C52 C33 -173.4(3)
C8 C3 C76 C20 173.4(3)
C8 C6 C28 Fe3 -64.33(18)
C8 C6 C28 C27 170.1(2)
C8 C6 C28 C54 -1.3(3)
C9 C14 C47 C12 0.1(4)
C9 C22 C68 C12 -0.7(4)
C10 C35 C42 C86 0.2(4)
C10 C35 C64 C74 -179.9(3)
C11 C34 C41 C63 -0.7(5)
C11 C46 C109 Fe4 121.0(3)
C11 C46 C109 C5 0.4(4)
C11 C46 C109 C67 -171.0(2)
C12 C44 C46 Fe4 123.5(3)
C12 C44 C46 C11 2.3(4)
C12 C44 C46 C109 -170.2(2)
C14 C9 C22 C68 1.6(4)
C14 C9 C84 C91 8.0(5)
C15 C20 C76 C3 0.1(5)
C15 C33 C52 C3 0.2(5)
C16 C4 C6 Fe3 -39.3(4)
C16 C4 C6 C8 56.1(4)
C16 C4 C6 C28 -131.6(3)
C16 C4 C72 C24 -2.2(4)
C17 C7 C67 Fe4 -50.9(4)
C17 C7 C67 C43 -148.1(3)
C17 C7 C67 C109 41.5(4)
C17 C7 C86 C42 -0.3(4)
C17 C10 C35 C42 -0.3(4)
C17 C10 C35 C64 178.4(3)
C18 C48 C82 C87 -172.8(3)
C19 C23 C36 C53 0.8(4)
C19 C23 C36 C80 -178.8(3)
C19 C27 C28 Fe3 -49.9(4)
C19 C27 C28 C6 47.7(4)
C19 C27 C28 C54 -142.5(3)
C19 C27 C81 C53 1.3(4)
C20 C15 C30 C78 -2.1(5)
C20 C15 C33 C52 -0.9(4)
C22 C9 C14 C47 -1.4(4)
C22 C9 C84 C91 -175.5(3)
C23 C19 C27 C28 -177.0(3)
C23 C19 C27 C81 -0.8(4)
C23 C36 C53 C81 -0.3(4)
C23 C36 C80 C101 -59.4(4)
C24 C56 C103 C112 115.0(4)
C24 C56 C900 C16 -1.2(5)
C25 C26 C40 C55 -0.2(5)
C25 C43 C44 Fe4 120.3(3)
C25 C43 C44 C12 -6.0(4)
C25 C43 C44 C46 -176.4(2)
C25 C43 C67 Fe4 -122.8(3)
C25 C43 C67 C7 5.6(4)
C25 C43 C67 C109 177.4(2)
C25 C62 C66 C55 0.8(4)
C26 C25 C43 Fe4 -39.1(3)
C26 C25 C43 C44 -129.8(3)
C26 C25 C43 C67 56.0(4)
C26 C25 C62 C66 -1.0(4)
C26 C40 C55 C66 0.0(5)
C26 C40 C55 C95 -177.8(3)
C27 C19 C23 C36 -0.3(5)
C27 C28 C54 Fe3 123.0(2)
C27 C28 C54 C45 1.0(4)
C27 C28 C54 C69 -171.3(2)
C28 C6 C8 Fe3 62.48(18)
C28 C6 C8 C3 -169.0(2)
C28 C6 C8 C69 2.2(3)
C28 C27 C81 C53 177.6(3)
C28 C54 C69 Fe3 -66.30(18)
C28 C54 C69 C8 1.4(3)
C28 C54 C69 C13 172.0(2)
C29 C31 C94 C77 -122.3(4)
C30 C15 C20 C76 -178.2(3)
C30 C15 C33 C52 178.1(3)
C31 C1A C92 C13 -0.6(5)
C31 C29 C39 C13 0.3(5)
C33 C15 C20 C76 0.7(4)
C33 C15 C30 C78 179.0(3)
C34 C11 C46 Fe4 -49.5(4)
C34 C11 C46 C44 45.4(4)
C34 C11 C46 C109 -143.4(3)
C34 C11 C85 C59 1.3(4)
C34 C41 C63 C59 1.4(5)
C34 C41 C63 C102 -176.6(4)
C35 C10 C17 C7 0.0(4)
C35 C42 C86 C7 0.1(5)
C36 C53 C81 C27 -0.8(5)
C38 C5 C90 C1B -0.5(4)
C38 C5 C109 Fe4 -34.8(4)
C38 C5 C109 C46 55.1(4)
C38 C5 C109 C67 -135.0(3)
C38 C18 C48 C1B -0.5(5)
C38 C18 C48 C82 179.9(3)
C39 C13 C69 Fe3 -35.4(4)
C39 C13 C69 C8 -135.1(3)
C39 C13 C69 C54 56.1(4)
C39 C13 C92 C1A 0.6(4)
C39 C29 C31 C1A -0.3(5)
C39 C29 C31 C94 -179.2(3)
C40 C55 C66 C62 -0.3(5)
C40 C55 C95 C107 -41.8(5)
C41 C63 C102 C93 -152.6(4)
C42 C35 C64 C74 -1.3(5)
C43 C25 C26 C40 -175.4(3)
C43 C25 C62 C66 175.2(3)
C43 C44 C46 Fe4 -66.42(18)
C43 C44 C46 C11 172.3(2)
C43 C44 C46 C109 -0.1(3)
C43 C67 C109 Fe4 61.68(18)
C43 C67 C109 C5 -173.6(2)
C43 C67 C109 C46 -2.3(3)
C44 C12 C47 C14 -173.3(3)
C44 C12 C68 C22 173.7(3)
C44 C43 C67 Fe4 61.99(18)
C44 C43 C67 C7 -169.6(2)
C44 C43 C67 C109 2.2(3)
C44 C46 C109 Fe4 -66.41(18)
C44 C46 C109 C5 173.0(2)
C44 C46 C109 C67 1.5(3)
C45 C54 C69 Fe3 121.4(3)
C45 C54 C69 C8 -170.9(2)
C45 C54 C69 C13 -0.3(4)
C46 C11 C34 C41 -177.5(3)
C46 C11 C85 C59 178.2(3)
C47 C12 C44 Fe4 -52.5(4)
C47 C12 C44 C43 45.9(4)
C47 C12 C44 C46 -145.5(3)
C47 C12 C68 C22 -0.6(4)
C48 C1B C90 C5 -0.2(5)
C48 C18 C38 C5 -0.2(5)
C49 C65 C100 C1 81.3(5)
C50 C65 C100 C1 -98.4(4)
C52 C3 C8 Fe3 -49.2(4)
C52 C3 C8 C6 -146.9(3)
C52 C3 C8 C69 43.4(4)
C52 C3 C76 C20 -0.8(4)
C53 C36 C80 C101 120.9(4)
C54 C45 C60 C49 -172.7(3)
C54 C45 C99 C50 173.6(3)
C56 C24 C72 C4 1.2(4)
C59 C63 C102 C93 29.5(7)
C60 C45 C54 Fe3 -50.4(4)
C60 C45 C54 C28 44.7(4)
C60 C45 C54 C69 -144.4(3)
C60 C45 C99 C50 -0.7(4)
C60 C49 C65 C50 -0.9(5)
C60 C49 C65 C100 179.4(3)
C61 C70 C96 O1 28.3(3)
C62 C25 C26 C40 0.7(4)
C62 C25 C43 Fe4 144.9(2)
C62 C25 C43 C44 54.2(4)
C62 C25 C43 C67 -120.0(3)
C63 C59 C85 C11 -0.6(5)
C64 C35 C42 C86 -178.4(3)
C65 C49 C60 C45 -0.8(5)
C65 C50 C99 C45 -1.0(5)
C66 C55 C95 C107 140.4(4)
C67 C7 C17 C10 -174.0(3)
C67 C7 C86 C42 174.1(3)
C67 C43 C44 Fe4 -64.65(18)
C67 C43 C44 C12 169.0(2)
C67 C43 C44 C46 -1.3(3)
C68 C12 C44 Fe4 133.5(2)
C68 C12 C44 C43 -128.1(3)
C68 C12 C44 C46 40.5(4)
C68 C12 C47 C14 0.9(4)
C69 C13 C39 C29 -176.2(3)
C69 C13 C92 C1A 176.6(3)
C70 C61 C88 O1 34.4(3)
C72 C4 C6 Fe3 145.1(2)
C72 C4 C6 C8 -119.5(3)
C72 C4 C6 C28 52.8(4)
C72 C4 C16 C900 1.6(4)
C72 C24 C56 C103 -179.6(3)
C72 C24 C56 C900 0.6(5)
C73 O5 C89 C71 -18.5(3)
C75 C71 C89 O5 35.1(3)
C76 C3 C8 Fe3 137.0(2)
C76 C3 C8 C6 39.3(4)
C76 C3 C8 C69 -130.5(3)
C76 C3 C52 C33 0.6(4)
C80 C36 C53 C81 179.4(3)
C81 C27 C28 Fe3 133.9(2)
C81 C27 C28 C6 -128.5(3)
C81 C27 C28 C54 41.4(4)
C84 C9 C14 C47 175.3(3)
C84 C9 C22 C68 -175.1(3)
C85 C11 C34 C41 -0.7(4)
C85 C11 C46 Fe4 133.8(2)
C85 C11 C46 C44 -131.3(3)
C85 C11 C46 C109 39.9(4)
C85 C59 C63 C41 -0.8(5)
C85 C59 C63 C102 177.1(4)
C86 C7 C17 C10 0.3(4)
C86 C7 C67 Fe4 135.0(2)
C86 C7 C67 C43 37.8(4)
C86 C7 C67 C109 -132.7(3)
C88 O1 C96 C70 -7.0(3)
C88 C61 C70 C96 -38.3(3)
C89 O5 C73 C75 -5.8(3)
C89 C71 C75 C73 -38.2(3)
C90 C1B C48 C18 0.7(4)
C90 C1B C48 C82 -179.8(3)
C90 C5 C38 C18 0.7(4)
C90 C5 C109 Fe4 149.8(2)
C90 C5 C109 C46 -120.3(3)
C90 C5 C109 C67 49.6(4)
C92 C1A C31 C29 0.5(5)
C92 C1A C31 C94 179.4(3)
C92 C13 C39 C29 -0.4(4)
C92 C13 C69 Fe3 148.9(2)
C92 C13 C69 C8 49.1(4)
C92 C13 C69 C54 -119.7(3)
C95 C55 C66 C62 177.5(3)
C96 O1 C88 C61 -17.5(3)
C99 C45 C54 Fe3 135.5(2)
C99 C45 C54 C28 -129.4(3)
C99 C45 C54 C69 41.5(4)
C99 C45 C60 C49 1.6(4)
C99 C50 C65 C49 1.8(5)
C99 C50 C65 C100 -178.4(3)
C103 C56 C900 C16 179.0(3)
C109 C5 C38 C18 -174.7(3)
C109 C5 C90 C1B 175.1(3)
C900 C56 C103 C112 -65.2(5)
C1D C120 C122 O2 17.3(9)
C1E C120 C122 O2 -2.7(10)
C115 O2 C122 C120 14.7(8)
C115 C1D C120 C1E 78.6(13)
C115 C1D C120 C122 -44.1(12)
C115 C1E C120 C1D -71.5(13)
C115 C1E C120 C122 -10.2(11)
C120 C1D C115 O2 54.2(11)
C120 C1D C115 C1E -74.9(13)
C120 C1E C115 O2 20.0(11)
C120 C1E C115 C1D 75.8(13)
C122 O2 C115 C1D -41.3(8)
C122 O2 C115 C1E -21.8(10)
O7 C1C C126 C110 31.7(10)
O7A C1C C126 C110 -9.4(10)
C1C O7 C116 O7A -67.3(8)
C1C O7 C116 C110 34.6(9)
C1C O7A C116 O7 53.4(7)
C1C O7A C116 C110 -33.9(12)
C116 O7 C1C O7A 57.9(7)
C116 O7 C1C C126 -40.8(10)
C116 O7A C1C O7 -63.6(8)
C116 O7A C1C C126 27.1(12)
C116 C110 C126 C1C -10.4(9)
C126 C110 C116 O7 -12.6(7)
C126 C110 C116 O7A 27.6(9)
C905 C904 O9 C901 30.6(10)
C905 C904 O9 C914 -71.5(15)
C915 C914 O9 C901 38.8(15)
C915 C914 O9 C904 126(2)
C902 C905 C904 O9 -20.1(13)
C902 C901 C912 C915 -109(4)
C902 C901 O9 C904 -27.3(10)
C902 C901 O9 C914 8.0(12)
C904 C905 C902 C901 1.8(14)
C912 C915 C914 O9 -54.9(17)
C912 C901 C902 C905 114(3)
C912 C901 O9 C904 -47.4(12)
C912 C901 O9 C914 -12.1(14)
C914 C915 C912 C901 46.1(17)
O9 C901 C902 C905 16.3(13)
O9 C901 C912 C915 -21.1(16)

loop_
_diffrn_oxdiff_twin_id
_diffrn_oxdiff_twin_ratio
_diffrn_oxdiff_twin_reflns_isolated
_diffrn_oxdiff_twin_reflns_overlapped
1 0.5328 30865 12459
2 0.4672 30831 12459
